data_1508101
loop_
_publ_author_name
'Spruell, Jason M.'
'Coskun, Ali'
'Friedman, Douglas C.'
'Forgan, Ross S.'
'Sarjeant, Amy A.'
'Trabolsi, Ali'
'Fahrenbach, Albert C.'
'Barin, Gokhan'
'Paxton, Walter F.'
'Dey, Sanjeev K.'
'Olson, Mark A.'
'Ben\'itez, Diego'
'Tkatchouk, Ekaterina'
'Colvin, Michael T.'
'Carmielli, Raanan'
'Caldwell, Stuart T.'
'Rosair, Georgina M.'
'Hewage, Shanika Gunatilaka'
'Duclairoir, Florence'
'Seymour, Jennifer L.'
'Slawin, Alexandra M. Z.'
'Goddard, 3rd, William A'
'Wasielewski, Michael R.'
'Cooke, Graeme'
'Stoddart, J. Fraser'

_publ_section_title
;
 Highly stable tetrathiafulvalene radical dimers in [3]catenanes.
;
_journal_issue 10
_journal_name_full 'Nature chemistry'
_journal_page_first 870
_journal_page_last 879
_journal_paper_doi 10.1038/nchem.749
_journal_volume 2
_journal_year 2010
_chemical_formula_moiety 'C48 H40 N4, 2(C34 H44 O10 S4), 4(P F6), 2.5 (C2 H2 N)'
_chemical_formula_sum 'C121 H135.5 F24 N6.5 O20 P4 S8'
_chemical_formula_weight 2837.22
_chemical_name_systematic
; 
 ? 
;
_space_group_IT_number 14
_symmetry_cell_setting monoclinic
_symmetry_space_group_name_Hall '-P 2ybc'
_symmetry_space_group_name_H-M 'P 1 21/c 1'
_atom_sites_solution_hydrogens geom
_atom_sites_solution_primary direct
_atom_sites_solution_secondary difmap
_audit_creation_method SHELXL-97
_cell_angle_alpha 90.00
_cell_angle_beta 92.265(3)
_cell_angle_gamma 90.00
_cell_formula_units_Z 4
_cell_length_a 27.049(2)
_cell_length_b 16.3551(18)
_cell_length_c 29.944(3)
_cell_measurement_reflns_used 13348
_cell_measurement_temperature 173(2)
_cell_measurement_theta_max 68.3585
_cell_measurement_theta_min 21.3202
_cell_volume 13237(2)
_computing_cell_refinement 'CrystalClear (Rigaku Corp., 2004)'
_computing_data_collection 'CrystalClear (Rigaku Corp., 2004)'
_computing_data_reduction 'CrystalClear (Rigaku Corp., 2004)'
_computing_molecular_graphics 'Bruker SHELXTL'
_computing_publication_material 'Bruker SHELXTL'
_computing_structure_refinement 'SHELXL-97 (Sheldrick, 1997)'
_computing_structure_solution 'SHELXS-97 (Sheldrick, 1990)'
_diffrn_ambient_temperature 173(2)
_diffrn_measured_fraction_theta_full 0.990
_diffrn_measured_fraction_theta_max 0.983
_diffrn_measurement_device_type CCD
_diffrn_measurement_method '\w scans'
_diffrn_radiation_monochromator confocal
_diffrn_radiation_source 'rotating anode'
_diffrn_radiation_type CuK\a
_diffrn_radiation_wavelength 1.54178
_diffrn_reflns_av_R_equivalents 0.1911
_diffrn_reflns_av_sigmaI/netI 0.1005
_diffrn_reflns_limit_h_max 32
_diffrn_reflns_limit_h_min -32
_diffrn_reflns_limit_k_max 18
_diffrn_reflns_limit_k_min -19
_diffrn_reflns_limit_l_max 35
_diffrn_reflns_limit_l_min -35
_diffrn_reflns_number 164272
_diffrn_reflns_theta_full 67.00
_diffrn_reflns_theta_max 68.18
_diffrn_reflns_theta_min 3.08
_exptl_absorpt_coefficient_mu 2.581
_exptl_absorpt_correction_T_max 1.0000
_exptl_absorpt_correction_T_min 0.53535
_exptl_absorpt_correction_type multi-scan
_exptl_absorpt_process_details 'Jacobson, R. (1998) Private communication'
_exptl_crystal_colour Green
_exptl_crystal_density_diffrn 1.424
_exptl_crystal_density_method 'not measured'
_exptl_crystal_description Prism
_exptl_crystal_F_000 5884
_exptl_crystal_size_max 0.3000
_exptl_crystal_size_mid 0.2000
_exptl_crystal_size_min 0.2000
_refine_diff_density_max 2.062
_refine_diff_density_min -0.878
_refine_diff_density_rms 0.127
_refine_ls_extinction_method none
_refine_ls_goodness_of_fit_ref 1.139
_refine_ls_hydrogen_treatment constr
_refine_ls_matrix_type full
_refine_ls_number_parameters 1670
_refine_ls_number_reflns 23810
_refine_ls_number_restraints 45
_refine_ls_restrained_S_all 1.139
_refine_ls_R_factor_all 0.1482
_refine_ls_R_factor_gt 0.1263
_refine_ls_shift/su_max 0.055
_refine_ls_shift/su_mean 0.002
_refine_ls_structure_factor_coef Fsqd
_refine_ls_weighting_details 'calc w=1/[\s^2^(Fo^2^)+(0.2000P)^2^+0.0000P] where P=(Fo^2^+2Fc^2^)/3'
_refine_ls_weighting_scheme calc
_refine_ls_wR_factor_gt 0.3490
_refine_ls_wR_factor_ref 0.3730
_reflns_number_gt 13770
_reflns_number_total 23810
_reflns_threshold_expression >2sigma(I)
_cod_data_source_file nchem.749-s3.cif
_cod_data_source_block 2(4PF6)(2.5MeCN)
_cod_depositor_comments
;
The following automatic conversions were performed:

'_symmetry_cell_setting' value 'Monoclinic' changed to 'monoclinic'
according to /home/saulius/struct/CIF-dictionaries/cif_core.dic
dictionary named 'cif_core.dic' version 2.4.1 from 2010-06-29.

Automatic conversion script
Id: cif_fix_values 1891 2012-01-12 08:04:46Z andrius 
;
_cod_original_cell_volume 13236(2)
_cod_original_sg_symbol_H-M P2(1)/c
_cod_original_formula_sum 'C121 H135.50 F24 N6.50 O20 P4 S8'
_cod_database_code 1508101

loop_
_symmetry_equiv_pos_as_xyz
'x, y, z'
'-x, y+1/2, -z+1/2'
'-x, -y, -z'
'x, -y-1/2, z-1/2'

loop_
_atom_site_label
_atom_site_type_symbol
_atom_site_fract_x
_atom_site_fract_y
_atom_site_fract_z
_atom_site_U_iso_or_equiv
_atom_site_adp_type
_atom_site_occupancy
_atom_site_symmetry_multiplicity
_atom_site_calc_flag
_atom_site_refinement_flags
N1 N 0.03589(19) 0.4343(4) 0.82888(19) 0.0684(16) Uani 1 1 d .
C2 C 0.0685(3) 0.4961(5) 0.8359(2) 0.076(2) Uani 1 1 d .
H2A H 0.0735 0.5174 0.8652 0.091 Uiso 1 1 calc R
C3 C 0.0940(3) 0.5281(4) 0.8028(3) 0.080(2) Uani 1 1 d .
H3A H 0.1165 0.5714 0.8093 0.096 Uiso 1 1 calc R
C4 C 0.0884(2) 0.4996(4) 0.7581(2) 0.0578(16) Uani 1 1 d .
C5 C 0.0522(2) 0.4369(4) 0.7526(2) 0.0652(18) Uani 1 1 d .
H5A H 0.0454 0.4158 0.7234 0.078 Uiso 1 1 calc R
C6 C 0.0275(2) 0.4064(5) 0.7865(2) 0.0688(19) Uani 1 1 d .
H6A H 0.0036 0.3646 0.7809 0.083 Uiso 1 1 calc R
C7 C 0.1203(2) 0.5266(3) 0.7231(2) 0.0592(17) Uani 1 1 d .
C8 C 0.1566(3) 0.5861(4) 0.7307(2) 0.071(2) Uani 1 1 d .
H8A H 0.1595 0.6122 0.7590 0.085 Uiso 1 1 calc R
C9 C 0.1880(3) 0.6072(4) 0.6984(2) 0.0668(19) Uani 1 1 d .
H9A H 0.2120 0.6485 0.7043 0.080 Uiso 1 1 calc R
N10 N 0.1855(2) 0.5704(3) 0.65764(18) 0.0604(14) Uani 1 1 d .
C11 C 0.1487(3) 0.5143(4) 0.6496(2) 0.0643(19) Uani 1 1 d .
H11A H 0.1455 0.4899 0.6208 0.077 Uiso 1 1 calc R
C12 C 0.1172(2) 0.4924(4) 0.6806(2) 0.0606(16) Uani 1 1 d .
H12A H 0.0923 0.4530 0.6736 0.073 Uiso 1 1 calc R
C13 C 0.2237(3) 0.5854(4) 0.6251(2) 0.072(2) Uani 1 1 d .
H13A H 0.2413 0.6369 0.6327 0.087 Uiso 1 1 calc R
H13B H 0.2079 0.5915 0.5949 0.087 Uiso 1 1 calc R
C14 C 0.2600(2) 0.5158(3) 0.62509(19) 0.0556(15) Uani 1 1 d .
C15 C 0.2974(3) 0.5098(4) 0.6572(2) 0.0649(18) Uani 1 1 d .
H15A H 0.3021 0.5534 0.6779 0.078 Uiso 1 1 calc R
C16 C 0.3284(2) 0.4427(4) 0.66056(17) 0.0523(14) Uani 1 1 d .
H16A H 0.3537 0.4405 0.6835 0.063 Uiso 1 1 calc R
C17 C 0.32282(18) 0.3785(3) 0.63037(16) 0.0425(12) Uani 1 1 d .
C18 C 0.28553(18) 0.3843(3) 0.59631(16) 0.0435(12) Uani 1 1 d .
H18A H 0.2812 0.3414 0.5751 0.052 Uiso 1 1 calc R
C19 C 0.2550(2) 0.4529(3) 0.59357(17) 0.0499(14) Uani 1 1 d .
H19A H 0.2305 0.4571 0.5700 0.060 Uiso 1 1 calc R
C20 C 0.35490(17) 0.3061(3) 0.63427(15) 0.0395(11) Uani 1 1 d .
C21 C 0.40440(19) 0.3135(4) 0.64957(18) 0.0513(14) Uani 1 1 d .
H21A H 0.4177 0.3665 0.6552 0.062 Uiso 1 1 calc R
C22 C 0.43370(18) 0.2475(4) 0.65648(17) 0.0477(13) Uani 1 1 d .
H22A H 0.4668 0.2549 0.6674 0.057 Uiso 1 1 calc R
C23 C 0.41642(17) 0.1694(4) 0.64793(15) 0.0418(12) Uani 1 1 d .
C24 C 0.36751(17) 0.1596(3) 0.63175(15) 0.0414(12) Uani 1 1 d .
H24A H 0.3549 0.1064 0.6256 0.050 Uiso 1 1 calc R
C25 C 0.33747(17) 0.2274(3) 0.62466(15) 0.0379(11) Uani 1 1 d .
H25A H 0.3045 0.2202 0.6131 0.045 Uiso 1 1 calc R
C26 C 0.44677(18) 0.0958(4) 0.66258(16) 0.0493(14) Uani 1 1 d .
H26A H 0.4407 0.0499 0.6415 0.059 Uiso 1 1 calc R
H26B H 0.4825 0.1093 0.6632 0.059 Uiso 1 1 calc R
N27 N 0.43151(14) 0.0726(3) 0.70827(13) 0.0419(10) Uani 1 1 d .
C28 C 0.44650(18) 0.1192(3) 0.74373(17) 0.0445(12) Uani 1 1 d .
H28A H 0.4701 0.1615 0.7400 0.053 Uiso 1 1 calc R
C29 C 0.42785(19) 0.1056(3) 0.78485(17) 0.0469(13) Uani 1 1 d .
H29A H 0.4386 0.1385 0.8095 0.056 Uiso 1 1 calc R
C30 C 0.39302(17) 0.0436(3) 0.79097(17) 0.0430(12) Uani 1 1 d .
C31 C 0.37933(19) -0.0040(4) 0.75360(18) 0.0503(14) Uani 1 1 d .
H31A H 0.3565 -0.0478 0.7562 0.060 Uiso 1 1 calc R
C32 C 0.39941(18) 0.0135(4) 0.71300(18) 0.0473(13) Uani 1 1 d .
H32A H 0.3896 -0.0184 0.6876 0.057 Uiso 1 1 calc R
C33 C 0.37066(19) 0.0300(4) 0.83484(17) 0.0484(13) Uani 1 1 d .
C34 C 0.3772(2) 0.0852(4) 0.8693(2) 0.0638(17) Uani 1 1 d .
H34A H 0.3980 0.1314 0.8657 0.077 Uiso 1 1 calc R
C35 C 0.3539(2) 0.0739(5) 0.9092(2) 0.0698(19) Uani 1 1 d .
H35A H 0.3581 0.1129 0.9325 0.084 Uiso 1 1 calc R
N36 N 0.32572(18) 0.0090(4) 0.91490(15) 0.0581(13) Uani 1 1 d .
C37 C 0.3199(2) -0.0470(4) 0.8824(2) 0.0631(16) Uani 1 1 d .
H37A H 0.3004 -0.0942 0.8874 0.076 Uiso 1 1 calc R
C38 C 0.3413(2) -0.0378(4) 0.84230(19) 0.0563(15) Uani 1 1 d .
H38A H 0.3361 -0.0776 0.8195 0.068 Uiso 1 1 calc R
C39 C 0.2957(2) 0.0035(5) 0.95516(19) 0.0692(19) Uani 1 1 d .
H39A H 0.3156 0.0210 0.9819 0.083 Uiso 1 1 calc R
H39B H 0.2850 -0.0536 0.9597 0.083 Uiso 1 1 calc R
C40 C 0.2515(2) 0.0577(5) 0.94866(17) 0.0588(16) Uani 1 1 d .
C41 C 0.2519(2) 0.1378(4) 0.96401(17) 0.0564(16) Uani 1 1 d .
H41A H 0.2791 0.1564 0.9824 0.068 Uiso 1 1 calc R
C42 C 0.2128(2) 0.1924(4) 0.95292(17) 0.0544(15) Uani 1 1 d .
H42A H 0.2139 0.2470 0.9637 0.065 Uiso 1 1 calc R
C43 C 0.17283(19) 0.1659(4) 0.92616(16) 0.0466(13) Uani 1 1 d .
C44 C 0.1712(2) 0.0834(4) 0.91229(19) 0.0571(15) Uani 1 1 d .
H44A H 0.1431 0.0635 0.8956 0.069 Uiso 1 1 calc R
C45 C 0.2108(2) 0.0306(4) 0.92298(19) 0.0586(15) Uani 1 1 d .
H45A H 0.2098 -0.0242 0.9125 0.070 Uiso 1 1 calc R
C46 C 0.13243(18) 0.2229(3) 0.91249(16) 0.0442(12) Uani 1 1 d .
C47 C 0.1203(2) 0.2914(4) 0.93782(17) 0.0509(14) Uani 1 1 d .
H47A H 0.1381 0.3018 0.9652 0.061 Uiso 1 1 calc R
C48 C 0.0833(2) 0.3437(4) 0.92412(18) 0.0573(16) Uani 1 1 d .
H48A H 0.0762 0.3900 0.9419 0.069 Uiso 1 1 calc R
C49 C 0.05593(19) 0.3302(4) 0.8846(2) 0.0552(15) Uani 1 1 d .
C50 C 0.0672(2) 0.2620(4) 0.8594(2) 0.0600(17) Uani 1 1 d .
H50A H 0.0487 0.2508 0.8324 0.072 Uiso 1 1 calc R
C51 C 0.1055(2) 0.2100(4) 0.87338(18) 0.0534(14) Uani 1 1 d .
H51A H 0.1132 0.1642 0.8553 0.064 Uiso 1 1 calc R
C52 C 0.0167(2) 0.3893(5) 0.8672(2) 0.0697(19) Uani 1 1 d .
H52A H -0.0136 0.3589 0.8577 0.084 Uiso 1 1 calc R
H52B H 0.0082 0.4281 0.8911 0.084 Uiso 1 1 calc R
C61 C 0.2131(3) 0.4763(5) 0.8561(2) 0.076(2) Uani 1 1 d .
S62 S 0.18263(7) 0.38720(11) 0.83783(5) 0.0690(5) Uani 1 1 d .
C63 C 0.2049(2) 0.3899(4) 0.78328(19) 0.0564(15) Uani 1 1 d .
S64 S 0.25147(7) 0.46376(10) 0.77545(5) 0.0655(5) Uani 1 1 d .
C65 C 0.2439(3) 0.5096(4) 0.8279(2) 0.0714(19) Uani 1 1 d .
H65A H 0.2618 0.5577 0.8360 0.086 Uiso 1 1 calc R
C66 C 0.1880(2) 0.3422(4) 0.75030(19) 0.0544(15) Uani 1 1 d .
S67 S 0.21008(6) 0.34296(10) 0.69605(5) 0.0564(4) Uani 1 1 d .
C68 C 0.1597(2) 0.2888(4) 0.6723(2) 0.0579(15) Uani 1 1 d .
C69 C 0.1271(3) 0.2556(4) 0.7001(2) 0.0594(15) Uani 1 1 d .
H69A H 0.0992 0.2255 0.6891 0.071 Uiso 1 1 calc R
S70 S 0.13893(7) 0.27104(10) 0.75751(5) 0.0656(5) Uani 1 1 d .
C71 C 0.1573(3) 0.2755(4) 0.6220(2) 0.0645(17) Uani 1 1 d .
H71A H 0.1894 0.2544 0.6122 0.077 Uiso 1 1 calc R
H71B H 0.1315 0.2345 0.6141 0.077 Uiso 1 1 calc R
O72 O 0.14634(14) 0.3488(2) 0.60032(12) 0.0517(9) Uani 1 1 d .
C73 C 0.1437(2) 0.3382(4) 0.55320(18) 0.0559(15) Uani 1 1 d .
H73A H 0.1276 0.2853 0.5457 0.067 Uiso 1 1 calc R
H73B H 0.1775 0.3371 0.5417 0.067 Uiso 1 1 calc R
C74 C 0.1154(2) 0.4053(4) 0.53189(19) 0.0583(15) Uani 1 1 d .
H74A H 0.1072 0.3908 0.5003 0.070 Uiso 1 1 calc R
H74B H 0.0839 0.4122 0.5472 0.070 Uiso 1 1 calc R
O75 O 0.14221(15) 0.4814(3) 0.53337(13) 0.0585(10) Uani 1 1 d .
C76 C 0.1128(3) 0.5453(5) 0.5156(3) 0.088(2) Uani 1 1 d .
H76A H 0.0897 0.5636 0.5384 0.105 Uiso 1 1 calc R
H76B H 0.0929 0.5244 0.4896 0.105 Uiso 1 1 calc R
C77 C 0.1425(3) 0.6162(5) 0.5012(2) 0.079(2) Uani 1 1 d .
H77A H 0.1676 0.5976 0.4804 0.094 Uiso 1 1 calc R
H77B H 0.1206 0.6560 0.4853 0.094 Uiso 1 1 calc R
C79 C 0.1803(3) 0.7352(4) 0.5285(2) 0.0718(19) Uani 1 1 d .
H79A H 0.1510 0.7714 0.5281 0.086 Uiso 1 1 calc R
H79B H 0.1946 0.7374 0.4986 0.086 Uiso 1 1 calc R
O80 O 0.16552(17) 0.6534(3) 0.53768(13) 0.0660(12) Uani 1 1 d .
C80 C 0.2159(3) 0.7636(5) 0.5613(2) 0.075(2) Uani 1 1 d .
H80A H 0.2257 0.8200 0.5535 0.090 Uiso 1 1 calc R
H80B H 0.2458 0.7288 0.5603 0.090 Uiso 1 1 calc R
O81 O 0.19868(16) 0.7633(3) 0.60625(15) 0.0658(12) Uani 1 1 d .
C82 C 0.1646(3) 0.8257(4) 0.6129(3) 0.074(2) Uani 1 1 d .
H82A H 0.1368 0.8215 0.5905 0.089 Uiso 1 1 calc R
H82B H 0.1806 0.8796 0.6094 0.089 Uiso 1 1 calc R
C83 C 0.1456(3) 0.8175(4) 0.6592(3) 0.080(2) Uani 1 1 d .
H83A H 0.1735 0.8075 0.6810 0.096 Uiso 1 1 calc R
H83B H 0.1287 0.8684 0.6678 0.096 Uiso 1 1 calc R
O84 O 0.11234(17) 0.7512(3) 0.65913(19) 0.0767(14) Uani 1 1 d .
C85 C 0.0839(2) 0.7412(4) 0.6949(3) 0.073(2) Uani 1 1 d .
C86 C 0.0891(2) 0.7818(4) 0.7353(3) 0.072(2) Uani 1 1 d .
H86A H 0.1142 0.8221 0.7392 0.086 Uiso 1 1 calc R
C87 C 0.0585(2) 0.7649(4) 0.7702(3) 0.078(2) Uani 1 1 d .
H87A H 0.0628 0.7936 0.7977 0.094 Uiso 1 1 calc R
C88 C 0.0218(2) 0.7069(4) 0.7653(3) 0.083(2) Uani 1 1 d .
H88A H 0.0004 0.6955 0.7889 0.100 Uiso 1 1 calc R
C89 C 0.0168(3) 0.6630(4) 0.7224(4) 0.086(3) Uani 1 1 d .
C90 C -0.0207(4) 0.6013(5) 0.7179(5) 0.133(5) Uani 1 1 d .
C91 C -0.0235(4) 0.5570(5) 0.6769(5) 0.123(5) Uani 1 1 d .
H91A H -0.0464 0.5133 0.6731 0.147 Uiso 1 1 calc R
C92 C 0.0060(4) 0.5767(6) 0.6441(5) 0.134(6) Uani 1 1 d .
H92A H 0.0029 0.5482 0.6165 0.161 Uiso 1 1 calc R
C93 C 0.0407(3) 0.6368(4) 0.6492(4) 0.105(3) Uani 1 1 d .
H93A H 0.0609 0.6497 0.6249 0.127 Uiso 1 1 calc R
C94 C 0.0473(3) 0.6798(4) 0.6891(3) 0.082(3) Uani 1 1 d .
O95 O -0.0490(2) 0.5894(4) 0.7532(3) 0.148(4) Uani 1 1 d .
C96 C -0.0849(4) 0.5246(6) 0.7486(5) 0.150(6) Uani 1 1 d .
H96A H -0.1048 0.5308 0.7203 0.180 Uiso 1 1 calc R
H96B H -0.0682 0.4707 0.7484 0.180 Uiso 1 1 calc R
C97 C -0.1149(3) 0.5307(6) 0.7850(5) 0.143(6) Uani 1 1 d .
H97A H -0.1438 0.4942 0.7802 0.171 Uiso 1 1 calc R
H97B H -0.1273 0.5874 0.7871 0.171 Uiso 1 1 calc R
O98 O -0.0871(2) 0.5072(4) 0.8304(3) 0.138(3) Uani 1 1 d .
C99 C -0.1155(4) 0.5371(7) 0.8554(6) 0.148(6) Uani 1 1 d .
H99A H -0.1496 0.5164 0.8501 0.178 Uiso 1 1 calc R
H99B H -0.1154 0.5976 0.8539 0.178 Uiso 1 1 calc R
C100 C -0.0904(3) 0.5033(6) 0.9026(4) 0.113(4) Uani 1 1 d .
H10A H -0.1125 0.5147 0.9274 0.136 Uiso 1 1 calc R
H10B H -0.0854 0.4434 0.9009 0.136 Uiso 1 1 calc R
O101 O -0.0466(5) 0.5412(7) 0.9101(3) 0.201(5) Uani 1 1 d .
C102 C -0.0260(5) 0.5578(13) 0.9403(7) 0.238(11) Uani 1 1 d .
H10C H -0.0192 0.5034 0.9537 0.285 Uiso 1 1 calc R
H10D H -0.0524 0.5813 0.9583 0.285 Uiso 1 1 calc R
C103 C 0.0121(7) 0.5987(9) 0.9549(5) 0.203(8) Uani 1 1 d .
H10E H 0.0095 0.6088 0.9873 0.244 Uiso 1 1 calc R
H10F H 0.0129 0.6523 0.9396 0.244 Uiso 1 1 calc R
O104 O 0.0613(3) 0.5506(5) 0.94643(19) 0.124(2) Uani 1 1 d .
C105 C 0.1042(6) 0.5913(12) 0.9572(4) 0.212(9) Uani 1 1 d .
H10G H 0.1023 0.6443 0.9411 0.255 Uiso 1 1 calc R
H10H H 0.1035 0.6042 0.9894 0.255 Uiso 1 1 calc R
C106 C 0.1471(5) 0.5618(10) 0.9505(4) 0.173(7) Uani 1 1 d .
H10I H 0.1507 0.5103 0.9677 0.208 Uiso 1 1 calc R
H10J H 0.1722 0.6006 0.9628 0.208 Uiso 1 1 calc R
O107 O 0.1582(2) 0.5445(4) 0.90369(15) 0.1005(19) Uani 1 1 d .
C108 C 0.2052(3) 0.5091(6) 0.9021(2) 0.101(3) Uani 1 1 d .
H10K H 0.2083 0.4642 0.9242 0.121 Uiso 1 1 calc R
H10L H 0.2308 0.5506 0.9098 0.121 Uiso 1 1 calc R
C111 C 0.25828(18) 0.0004(3) 0.70991(18) 0.0455(12) Uani 1 1 d .
S112 S 0.27880(5) 0.10263(9) 0.70873(4) 0.0495(4) Uani 1 1 d .
C113 C 0.26957(18) 0.1213(4) 0.76541(17) 0.0478(13) Uani 1 1 d .
S114 S 0.23236(5) 0.04777(11) 0.79111(5) 0.0575(4) Uani 1 1 d .
C115 C 0.23692(19) -0.0236(4) 0.74784(19) 0.0532(14) Uani 1 1 d .
H11B H 0.2247 -0.0776 0.7509 0.064 Uiso 1 1 calc R
C116 C 0.28783(19) 0.1862(4) 0.78790(19) 0.0523(14) Uani 1 1 d .
S117 S 0.27407(6) 0.20465(11) 0.84375(5) 0.0636(4) Uani 1 1 d .
C118 C 0.3142(3) 0.2857(4) 0.8509(2) 0.0685(18) Uani 1 1 d .
C119 C 0.3388(3) 0.3097(4) 0.8150(2) 0.0712(18) Uani 1 1 d .
H11C H 0.3621 0.3532 0.8171 0.085 Uiso 1 1 calc R
S120 S 0.32680(6) 0.25884(10) 0.76415(5) 0.0605(4) Uani 1 1 d .
C121 C 0.3186(3) 0.3273(5) 0.8950(3) 0.085(2) Uani 1 1 d .
H12B H 0.3340 0.3817 0.8917 0.103 Uiso 1 1 calc R
H12C H 0.2854 0.3349 0.9071 0.103 Uiso 1 1 calc R
O122 O 0.34854(19) 0.2778(4) 0.92484(16) 0.0907(17) Uani 1 1 d .
C123 C 0.3484(3) 0.3057(6) 0.9700(3) 0.097(3) Uani 1 1 d .
H12D H 0.3157 0.2943 0.9823 0.117 Uiso 1 1 calc R
H12E H 0.3536 0.3656 0.9706 0.117 Uiso 1 1 calc R
C124 C 0.3874(3) 0.2658(8) 0.9989(3) 0.115(4) Uani 1 1 d .
H12F H 0.4200 0.2722 0.9853 0.138 Uiso 1 1 calc R
H12G H 0.3891 0.2923 1.0286 0.138 Uiso 1 1 calc R
O125 O 0.37649(18) 0.1818(5) 1.00359(16) 0.103(2) Uani 1 1 d .
C126 C 0.4154(4) 0.1424(12) 1.0303(3) 0.151(7) Uani 1 1 d .
H12H H 0.4461 0.1416 1.0134 0.181 Uiso 1 1 calc R
H12I H 0.4219 0.1744 1.0579 0.181 Uiso 1 1 calc R
C127 C 0.4019(5) 0.0583(11) 1.0421(4) 0.162(7) Uani 1 1 d .
H12J H 0.4243 0.0379 1.0666 0.194 Uiso 1 1 calc R
H12K H 0.3675 0.0566 1.0522 0.194 Uiso 1 1 calc R
O128 O 0.4063(3) 0.0095(5) 1.0039(3) 0.139(3) Uani 1 1 d DU
C129 C 0.4515(9) 0.018(2) 0.9811(11) 0.429(18) Uani 1 1 d DU
H12L H 0.4797 0.0160 1.0031 0.514 Uiso 1 1 calc R
H12M H 0.4520 0.0717 0.9660 0.514 Uiso 1 1 calc R
C130 C 0.4578(12) -0.0511(17) 0.9457(12) 0.408(17) Uani 1 1 d DU
H13C H 0.4540 -0.0261 0.9156 0.490 Uiso 1 1 calc R
H13D H 0.4920 -0.0721 0.9490 0.490 Uiso 1 1 calc R
O131 O 0.4236(3) -0.1220(5) 0.9471(3) 0.143(3) Uani 1 1 d DU
C132 C 0.4451(4) -0.1922(6) 0.9235(3) 0.101(3) Uani 1 1 d .
H13E H 0.4815 -0.1923 0.9287 0.121 Uiso 1 1 calc R
H13F H 0.4320 -0.2438 0.9356 0.121 Uiso 1 1 calc R
C133 C 0.4333(2) -0.1880(5) 0.8750(2) 0.0712(19) Uani 1 1 d .
H13G H 0.4432 -0.2394 0.8604 0.085 Uiso 1 1 calc R
H13H H 0.3972 -0.1805 0.8695 0.085 Uiso 1 1 calc R
O134 O 0.45932(16) -0.1210(3) 0.85704(16) 0.0707(12) Uani 1 1 d .
C135 C 0.4691(2) -0.1215(4) 0.8123(2) 0.0567(15) Uani 1 1 d .
C136 C 0.4498(2) -0.1767(4) 0.7821(2) 0.0638(17) Uani 1 1 d .
H13I H 0.4263 -0.2162 0.7908 0.077 Uiso 1 1 calc R
C137 C 0.4654(2) -0.1738(4) 0.7378(2) 0.0595(15) Uani 1 1 d .
H13J H 0.4522 -0.2121 0.7166 0.071 Uiso 1 1 calc R
C138 C 0.4992(2) -0.1173(4) 0.7244(2) 0.0605(16) Uani 1 1 d .
H13K H 0.5101 -0.1173 0.6946 0.073 Uiso 1 1 calc R
C139 C 0.51761(19) -0.0582(4) 0.7562(2) 0.0518(14) Uani 1 1 d .
C140 C 0.5522(2) 0.0041(4) 0.7432(2) 0.0612(16) Uani 1 1 d .
C141 C 0.5696(2) 0.0604(4) 0.7753(3) 0.0664(18) Uani 1 1 d .
H14G H 0.5928 0.1008 0.7673 0.080 Uiso 1 1 calc R
C142 C 0.5538(2) 0.0583(4) 0.8177(2) 0.0651(18) Uani 1 1 d .
H14H H 0.5659 0.0980 0.8385 0.078 Uiso 1 1 calc R
C143 C 0.5206(2) 0.0004(4) 0.8315(2) 0.0619(17) Uani 1 1 d .
H14I H 0.5097 0.0005 0.8613 0.074 Uiso 1 1 calc R
C144 C 0.50267(19) -0.0602(4) 0.8000(2) 0.0537(15) Uani 1 1 d .
O145 O 0.56453(16) 0.0018(3) 0.70012(16) 0.0691(12) Uani 1 1 d .
C146 C 0.5962(2) 0.0651(5) 0.6855(3) 0.076(2) Uani 1 1 d .
H14A H 0.6294 0.0598 0.7004 0.092 Uiso 1 1 calc R
H14B H 0.5825 0.1193 0.6931 0.092 Uiso 1 1 calc R
C147 C 0.6000(2) 0.0571(6) 0.6354(3) 0.085(2) Uani 1 1 d .
H14C H 0.6256 0.0948 0.6246 0.102 Uiso 1 1 calc R
H14D H 0.6092 0.0005 0.6275 0.102 Uiso 1 1 calc R
O148 O 0.55254(15) 0.0774(3) 0.61558(15) 0.0698(12) Uani 1 1 d .
C149 C 0.5524(3) 0.0725(5) 0.5677(2) 0.081(2) Uani 1 1 d .
H14E H 0.5642 0.0180 0.5585 0.098 Uiso 1 1 calc R
H14F H 0.5749 0.1144 0.5559 0.098 Uiso 1 1 calc R
C150 C 0.5008(3) 0.0864(5) 0.5493(2) 0.0747(19) Uani 1 1 d .
H15D H 0.4863 0.1352 0.5633 0.090 Uiso 1 1 calc R
H15E H 0.5009 0.0952 0.5166 0.090 Uiso 1 1 calc R
O151 O 0.47252(17) 0.0150(3) 0.55931(14) 0.0707(12) Uani 1 1 d .
C152 C 0.4231(3) 0.0218(5) 0.5456(2) 0.0710(19) Uani 1 1 d .
H15F H 0.4207 0.0314 0.5130 0.085 Uiso 1 1 calc R
H15G H 0.4083 0.0693 0.5606 0.085 Uiso 1 1 calc R
C153 C 0.3952(3) -0.0534(5) 0.5565(2) 0.077(2) Uani 1 1 d .
H15H H 0.3603 -0.0476 0.5457 0.092 Uiso 1 1 calc R
H15I H 0.4095 -0.1010 0.5412 0.092 Uiso 1 1 calc R
O154 O 0.39732(16) -0.0664(3) 0.60334(13) 0.0647(11) Uani 1 1 d .
C155 C 0.3689(3) -0.1370(4) 0.6166(3) 0.077(2) Uani 1 1 d .
H15J H 0.3835 -0.1590 0.6449 0.093 Uiso 1 1 calc R
H15K H 0.3712 -0.1800 0.5935 0.093 Uiso 1 1 calc R
C156 C 0.3156(3) -0.1178(4) 0.6228(2) 0.0703(19) Uani 1 1 d .
H15L H 0.3010 -0.0927 0.5952 0.084 Uiso 1 1 calc R
H15M H 0.2972 -0.1687 0.6288 0.084 Uiso 1 1 calc R
O157 O 0.31190(13) -0.0626(2) 0.65942(13) 0.0544(10) Uani 1 1 d .
C158 C 0.26160(19) -0.0512(4) 0.66952(19) 0.0540(14) Uani 1 1 d .
H15B H 0.2460 -0.1049 0.6747 0.065 Uiso 1 1 calc R
H15C H 0.2437 -0.0247 0.6440 0.065 Uiso 1 1 calc R
P1 P 0.23235(5) 0.09791(9) 0.54574(5) 0.0470(4) Uani 1 1 d .
F1 F 0.17527(12) 0.1223(2) 0.53747(13) 0.0753(11) Uani 1 1 d .
F2 F 0.28915(13) 0.0774(3) 0.55390(15) 0.0848(12) Uani 1 1 d .
F3 F 0.22572(17) 0.1052(2) 0.59831(11) 0.0807(12) Uani 1 1 d .
F4 F 0.23799(15) 0.0925(3) 0.49304(11) 0.0772(11) Uani 1 1 d .
F5 F 0.24620(12) 0.1924(2) 0.54414(10) 0.0582(8) Uani 1 1 d .
F6 F 0.21760(16) 0.0040(2) 0.54805(14) 0.0824(12) Uani 1 1 d .
P2 P -0.01490(8) 0.3383(2) 0.60303(8) 0.1001(9) Uani 1 1 d .
F7 F -0.0288(3) 0.2544(4) 0.6291(2) 0.153(3) Uani 1 1 d .
F8 F -0.0034(3) 0.4167(4) 0.5763(2) 0.152(3) Uani 1 1 d .
F9 F 0.02890(17) 0.2925(3) 0.58034(17) 0.1106(16) Uani 1 1 d .
F10 F -0.0598(2) 0.3817(5) 0.6245(3) 0.165(3) Uani 1 1 d .
F11 F -0.0500(2) 0.3058(5) 0.5630(2) 0.148(2) Uani 1 1 d .
F12 F 0.0199(2) 0.3652(4) 0.64320(19) 0.140(2) Uani 1 1 d .
P3 P 0.30174(7) 0.73655(12) 0.75762(7) 0.0750(6) Uani 1 1 d .
F13 F 0.2562(3) 0.7173(8) 0.7791(3) 0.241(5) Uani 1 1 d .
F14 F 0.3554(3) 0.7284(7) 0.7357(3) 0.213(4) Uani 1 1 d .
F15 F 0.3008(3) 0.6449(4) 0.7491(3) 0.176(3) Uani 1 1 d .
F16 F 0.3139(4) 0.8233(3) 0.7563(4) 0.241(6) Uani 1 1 d .
F17 F 0.2698(4) 0.7506(5) 0.7156(3) 0.271(7) Uani 1 1 d .
F18 F 0.3347(2) 0.7215(3) 0.80045(19) 0.128(2) Uani 1 1 d .
P4 P 0.30035(11) 0.7144(3) 0.94932(14) 0.1573(17) Uani 1 1 d .
F19 F 0.2986(4) 0.7870(9) 0.9875(4) 0.280(6) Uani 1 1 d .
F20 F 0.2679(5) 0.6668(5) 0.9782(5) 0.299(8) Uani 1 1 d .
F21 F 0.3504(4) 0.6921(8) 0.9693(5) 0.278(6) Uani 1 1 d .
F22 F 0.3027(6) 0.6398(10) 0.9171(6) 0.459(16) Uani 1 1 d .
F23 F 0.3303(4) 0.7699(11) 0.9203(5) 0.346(9) Uani 1 1 d .
F24 F 0.2525(4) 0.7538(12) 0.9331(4) 0.321(8) Uani 1 1 d .
N201 N -0.0512(3) 0.2932(5) 0.9461(2) 0.093(2) Uani 1 1 d .
C201 C -0.0246(2) 0.2433(6) 0.9550(2) 0.075(2) Uani 1 1 d .
C202 C 0.0087(3) 0.1774(6) 0.9677(3) 0.100(3) Uani 1 1 d .
H20A H 0.0217 0.1862 0.9984 0.150 Uiso 1 1 calc R
H20B H 0.0363 0.1762 0.9474 0.150 Uiso 1 1 calc R
H20C H -0.0091 0.1253 0.9660 0.150 Uiso 1 1 calc R
N203 N 0.1647(3) 0.9008(7) 0.8205(3) 0.134(4) Uani 1 1 d .
C203 C 0.1644(3) 0.8424(8) 0.8398(3) 0.101(3) Uani 1 1 d .
C204 C 0.1650(5) 0.7618(9) 0.8616(4) 0.157(5) Uani 1 1 d .
H20D H 0.1316 0.7482 0.8707 0.235 Uiso 1 1 calc R
H20E H 0.1876 0.7631 0.8880 0.235 Uiso 1 1 calc R
H20F H 0.1761 0.7203 0.8407 0.235 Uiso 1 1 calc R
N205 N 0.4805(5) 0.2238(9) 0.8632(5) 0.091(4) Uani 0.50 1 d PU
C205 C 0.4772(5) 0.2822(9) 0.8826(4) 0.061(3) Uani 0.50 1 d PU
C206 C 0.4760(5) 0.3560(8) 0.9026(4) 0.065(3) Uani 0.50 1 d PU
H20G H 0.4742 0.3990 0.8798 0.097 Uiso 0.50 1 calc PR
H20H H 0.5060 0.3633 0.9216 0.097 Uiso 0.50 1 calc PR
H20I H 0.4469 0.3593 0.9210 0.097 Uiso 0.50 1 calc PR

loop_
_atom_site_aniso_label
_atom_site_aniso_U_11
_atom_site_aniso_U_22
_atom_site_aniso_U_33
_atom_site_aniso_U_23
_atom_site_aniso_U_13
_atom_site_aniso_U_12
N1 0.051(3) 0.076(4) 0.076(4) -0.028(3) -0.025(3) 0.026(3)
C2 0.100(6) 0.067(5) 0.059(4) -0.027(4) -0.016(4) 0.017(4)
C3 0.112(6) 0.046(4) 0.077(5) -0.021(3) -0.044(5) 0.012(4)
C4 0.066(4) 0.043(4) 0.062(4) -0.017(3) -0.029(3) 0.023(3)
C5 0.054(4) 0.069(5) 0.070(4) -0.026(3) -0.032(3) 0.016(3)
C6 0.042(3) 0.090(5) 0.073(4) -0.029(4) -0.022(3) 0.014(3)
C7 0.071(4) 0.029(3) 0.075(4) -0.012(3) -0.036(3) 0.017(3)
C8 0.099(5) 0.039(4) 0.071(4) -0.015(3) -0.047(4) 0.013(3)
C9 0.091(5) 0.032(4) 0.074(4) -0.009(3) -0.037(4) 0.004(3)
N10 0.078(3) 0.030(3) 0.070(3) -0.001(2) -0.029(3) 0.008(2)
C11 0.074(4) 0.036(3) 0.080(4) -0.022(3) -0.036(4) 0.015(3)
C12 0.057(4) 0.049(4) 0.075(4) -0.020(3) -0.018(3) 0.014(3)
C13 0.096(5) 0.044(4) 0.073(4) 0.010(3) -0.037(4) 0.008(3)
C14 0.073(4) 0.035(3) 0.058(3) 0.008(2) -0.016(3) -0.007(3)
C15 0.089(5) 0.040(4) 0.063(4) -0.001(3) -0.036(3) -0.008(3)
C16 0.058(3) 0.054(4) 0.043(3) -0.001(2) -0.020(2) -0.006(3)
C17 0.042(3) 0.041(3) 0.043(3) 0.008(2) -0.009(2) -0.014(2)
C18 0.047(3) 0.048(3) 0.034(2) 0.003(2) -0.012(2) -0.014(2)
C19 0.056(3) 0.051(4) 0.041(3) 0.007(2) -0.017(2) -0.006(3)
C20 0.035(2) 0.047(3) 0.036(2) 0.001(2) -0.0037(19) -0.010(2)
C21 0.041(3) 0.056(4) 0.055(3) 0.007(3) -0.014(2) -0.021(3)
C22 0.029(2) 0.065(4) 0.049(3) 0.004(3) -0.005(2) -0.010(2)
C23 0.030(2) 0.061(4) 0.034(2) -0.003(2) 0.0005(19) 0.003(2)
C24 0.032(2) 0.055(3) 0.036(3) -0.008(2) -0.0056(19) 0.000(2)
C25 0.030(2) 0.049(3) 0.034(2) -0.005(2) -0.0038(18) -0.005(2)
C26 0.031(2) 0.077(4) 0.040(3) -0.010(3) 0.003(2) 0.013(3)
N27 0.032(2) 0.050(3) 0.043(2) -0.0104(19) -0.0065(17) 0.0147(19)
C28 0.038(3) 0.050(3) 0.044(3) -0.008(2) -0.008(2) 0.011(2)
C29 0.044(3) 0.052(4) 0.044(3) -0.010(2) -0.013(2) 0.012(3)
C30 0.033(2) 0.049(3) 0.046(3) -0.001(2) -0.010(2) 0.014(2)
C31 0.036(3) 0.056(4) 0.057(3) -0.011(3) -0.012(2) 0.006(2)
C32 0.037(3) 0.055(4) 0.049(3) -0.010(2) -0.010(2) 0.007(3)
C33 0.040(3) 0.057(4) 0.047(3) -0.004(3) -0.014(2) 0.010(3)
C34 0.055(3) 0.081(5) 0.056(4) -0.018(3) 0.004(3) -0.014(3)
C35 0.065(4) 0.097(6) 0.047(3) -0.016(3) -0.003(3) -0.002(4)
N36 0.056(3) 0.074(4) 0.044(3) 0.009(2) 0.002(2) 0.011(3)
C37 0.060(4) 0.056(4) 0.073(4) 0.011(3) -0.001(3) 0.008(3)
C38 0.055(3) 0.068(4) 0.046(3) 0.002(3) -0.001(3) 0.014(3)
C39 0.072(4) 0.091(5) 0.045(3) 0.011(3) 0.003(3) 0.017(4)
C40 0.057(3) 0.088(5) 0.032(3) 0.014(3) 0.006(2) -0.002(3)
C41 0.049(3) 0.090(5) 0.029(3) 0.000(3) -0.003(2) -0.001(3)
C42 0.049(3) 0.080(5) 0.034(3) -0.014(3) 0.001(2) -0.016(3)
C43 0.043(3) 0.061(4) 0.036(3) -0.008(2) 0.004(2) -0.011(3)
C44 0.055(3) 0.063(4) 0.053(3) -0.011(3) -0.004(3) -0.011(3)
C45 0.066(4) 0.059(4) 0.051(3) 0.000(3) 0.005(3) -0.006(3)
C46 0.042(3) 0.052(3) 0.039(3) -0.009(2) 0.002(2) -0.015(2)
C47 0.043(3) 0.070(4) 0.039(3) -0.017(3) 0.000(2) -0.008(3)
C48 0.060(4) 0.065(4) 0.047(3) -0.022(3) 0.012(3) -0.011(3)
C49 0.034(3) 0.071(4) 0.061(3) -0.021(3) 0.002(2) 0.001(3)
C50 0.046(3) 0.078(5) 0.056(3) -0.028(3) -0.004(3) -0.010(3)
C51 0.049(3) 0.061(4) 0.050(3) -0.015(3) -0.005(2) -0.010(3)
C52 0.041(3) 0.098(6) 0.070(4) -0.024(4) -0.003(3) 0.012(3)
C61 0.099(5) 0.072(5) 0.055(4) -0.009(3) -0.026(4) 0.028(4)
S62 0.1045(13) 0.0591(11) 0.0437(8) 0.0025(7) 0.0079(8) 0.0305(9)
C63 0.078(4) 0.046(4) 0.044(3) 0.005(3) 0.004(3) 0.019(3)
S64 0.0873(11) 0.0540(10) 0.0544(9) 0.0016(7) -0.0066(8) 0.0158(8)
C65 0.094(5) 0.061(4) 0.058(4) -0.009(3) -0.018(4) 0.017(4)
C66 0.070(4) 0.042(3) 0.053(3) 0.002(3) 0.016(3) 0.023(3)
S67 0.0699(9) 0.0546(10) 0.0452(8) -0.0024(6) 0.0065(6) 0.0140(7)
C68 0.080(4) 0.039(3) 0.055(3) -0.007(3) 0.003(3) 0.012(3)
C69 0.074(4) 0.046(4) 0.058(4) -0.006(3) 0.010(3) 0.007(3)
S70 0.0870(11) 0.0538(10) 0.0573(9) 0.0000(7) 0.0206(8) 0.0131(8)
C71 0.091(5) 0.044(4) 0.059(4) -0.011(3) 0.006(3) 0.008(3)
O72 0.068(2) 0.040(2) 0.046(2) -0.0106(16) 0.0004(17) -0.0005(18)
C73 0.073(4) 0.046(4) 0.049(3) -0.013(3) 0.002(3) -0.009(3)
C74 0.061(4) 0.063(4) 0.050(3) -0.009(3) -0.010(3) -0.012(3)
O75 0.057(2) 0.053(3) 0.064(2) 0.0015(19) -0.0182(18) -0.0004(19)
C76 0.077(5) 0.067(5) 0.115(6) -0.006(4) -0.050(4) 0.012(4)
C77 0.107(6) 0.065(5) 0.062(4) 0.008(3) -0.021(4) 0.006(4)
C79 0.090(5) 0.062(5) 0.063(4) 0.026(3) -0.006(3) 0.001(4)
O80 0.090(3) 0.059(3) 0.048(2) 0.0087(19) -0.007(2) 0.001(2)
C80 0.087(5) 0.066(5) 0.072(5) 0.024(4) -0.008(4) -0.008(4)
O81 0.069(3) 0.043(3) 0.084(3) -0.001(2) -0.011(2) 0.009(2)
C82 0.074(4) 0.059(5) 0.087(5) -0.009(4) -0.028(4) 0.010(4)
C83 0.066(4) 0.044(4) 0.127(7) -0.020(4) -0.031(4) 0.004(3)
O84 0.061(3) 0.051(3) 0.116(4) -0.026(3) -0.021(3) 0.003(2)
C85 0.052(4) 0.031(4) 0.134(7) -0.009(4) -0.040(4) 0.005(3)
C86 0.038(3) 0.047(4) 0.128(6) -0.010(4) -0.015(4) -0.005(3)
C87 0.058(4) 0.039(4) 0.136(7) 0.009(4) -0.025(4) -0.013(3)
C88 0.052(4) 0.050(4) 0.147(7) 0.025(4) -0.013(4) -0.004(3)
C89 0.064(4) 0.025(4) 0.164(8) 0.014(4) -0.066(5) -0.008(3)
C90 0.079(6) 0.037(5) 0.275(15) 0.061(7) -0.092(8) -0.030(4)
C91 0.116(8) 0.032(5) 0.210(12) 0.016(6) -0.119(9) -0.023(5)
C92 0.128(9) 0.041(5) 0.223(14) 0.020(6) -0.121(9) -0.014(5)
C93 0.097(6) 0.040(4) 0.172(8) -0.014(5) -0.089(6) 0.011(4)
C94 0.056(4) 0.031(4) 0.154(8) 0.009(4) -0.049(5) 0.000(3)
O95 0.071(4) 0.056(4) 0.308(11) 0.070(5) -0.080(5) -0.034(3)
C96 0.076(6) 0.100(8) 0.267(16) 0.089(9) -0.093(8) -0.048(6)
C97 0.048(5) 0.084(7) 0.293(18) 0.081(9) -0.036(7) -0.001(5)
O98 0.040(3) 0.074(4) 0.303(11) -0.036(5) 0.028(5) -0.004(3)
C99 0.072(6) 0.072(7) 0.30(2) -0.005(9) 0.015(9) -0.013(5)
C100 0.077(6) 0.090(7) 0.177(11) -0.024(7) 0.054(6) -0.028(5)
O101 0.265(12) 0.232(11) 0.108(6) -0.057(6) 0.050(7) -0.130(10)
C102 0.117(10) 0.30(2) 0.28(2) -0.142(18) -0.131(13) 0.108(13)
C103 0.29(2) 0.152(13) 0.165(12) -0.105(10) -0.063(13) 0.109(14)
O104 0.149(6) 0.149(6) 0.072(4) -0.049(4) -0.003(4) -0.017(5)
C105 0.195(15) 0.32(2) 0.122(10) -0.151(13) 0.036(10) -0.085(16)
C106 0.159(11) 0.254(16) 0.101(7) -0.127(9) -0.063(7) 0.113(11)
O107 0.131(5) 0.115(5) 0.054(3) -0.043(3) -0.026(3) 0.048(4)
C108 0.124(7) 0.132(8) 0.045(4) -0.021(4) -0.020(4) 0.038(6)
C111 0.034(3) 0.048(3) 0.054(3) 0.006(2) -0.003(2) 0.001(2)
S112 0.0517(8) 0.0524(9) 0.0445(7) 0.0053(6) 0.0023(6) 0.0008(6)
C113 0.039(3) 0.061(4) 0.044(3) 0.006(3) 0.001(2) 0.010(3)
S114 0.0426(7) 0.0770(12) 0.0530(8) 0.0093(7) 0.0049(6) -0.0019(7)
C115 0.042(3) 0.054(4) 0.063(3) 0.008(3) 0.002(2) 0.000(3)
C116 0.041(3) 0.062(4) 0.053(3) 0.004(3) -0.002(2) 0.014(3)
S117 0.0592(9) 0.0775(12) 0.0542(8) -0.0096(7) 0.0031(7) 0.0112(8)
C118 0.072(4) 0.068(5) 0.065(4) -0.009(3) -0.014(3) 0.015(3)
C119 0.075(4) 0.060(5) 0.078(5) -0.007(3) -0.005(4) 0.002(3)
S120 0.0629(9) 0.0552(10) 0.0630(9) 0.0017(7) -0.0018(7) 0.0021(7)
C121 0.083(5) 0.092(6) 0.082(5) -0.025(4) 0.008(4) 0.001(4)
O122 0.073(3) 0.140(5) 0.058(3) -0.038(3) -0.002(2) -0.002(3)
C123 0.095(6) 0.116(7) 0.082(5) -0.042(5) 0.016(5) -0.034(5)
C124 0.089(6) 0.200(12) 0.055(5) -0.027(6) 0.000(4) -0.059(7)
O125 0.058(3) 0.196(7) 0.054(3) -0.036(4) -0.003(2) 0.003(4)
C126 0.057(5) 0.34(2) 0.051(5) -0.049(9) -0.009(4) 0.032(9)
C127 0.102(9) 0.31(2) 0.070(7) -0.088(10) -0.026(6) 0.075(11)
O128 0.138(3) 0.141(3) 0.139(3) -0.0032(10) 0.0060(10) 0.0015(10)
C129 0.429(18) 0.429(18) 0.429(18) -0.0001(10) 0.0168(13) 0.0000(10)
C130 0.408(17) 0.408(17) 0.408(17) -0.0001(10) 0.0161(12) 0.0000(10)
O131 0.143(3) 0.144(3) 0.143(3) -0.0008(10) 0.0066(10) 0.0011(10)
C132 0.103(6) 0.098(7) 0.102(7) 0.003(5) 0.022(5) 0.019(5)
C133 0.050(4) 0.082(5) 0.082(5) 0.007(4) 0.010(3) 0.015(3)
O134 0.065(3) 0.067(3) 0.081(3) -0.003(2) 0.004(2) 0.008(2)
C135 0.047(3) 0.051(4) 0.071(4) 0.002(3) -0.007(3) 0.015(3)
C136 0.050(3) 0.049(4) 0.091(5) 0.008(3) -0.019(3) 0.007(3)
C137 0.057(4) 0.058(4) 0.063(4) -0.007(3) -0.010(3) 0.003(3)
C138 0.050(3) 0.054(4) 0.077(4) -0.006(3) -0.012(3) -0.004(3)
C139 0.040(3) 0.045(4) 0.069(4) 0.000(3) -0.012(3) 0.012(2)
C140 0.041(3) 0.049(4) 0.092(5) 0.002(3) -0.015(3) 0.007(3)
C141 0.043(3) 0.058(4) 0.096(5) 0.008(4) -0.026(3) -0.004(3)
C142 0.060(4) 0.047(4) 0.085(5) -0.003(3) -0.031(3) 0.004(3)
C143 0.058(4) 0.062(4) 0.064(4) -0.009(3) -0.014(3) 0.024(3)
C144 0.036(3) 0.044(4) 0.079(4) 0.002(3) -0.015(3) 0.016(2)
O145 0.062(3) 0.068(3) 0.077(3) 0.003(2) -0.004(2) -0.009(2)
C146 0.043(3) 0.073(5) 0.113(6) 0.028(4) -0.009(3) -0.012(3)
C147 0.047(4) 0.106(6) 0.102(6) 0.022(5) 0.016(4) 0.009(4)
O148 0.046(2) 0.085(3) 0.080(3) -0.005(2) 0.016(2) 0.004(2)
C149 0.079(5) 0.097(6) 0.071(4) -0.011(4) 0.033(4) 0.004(4)
C150 0.095(5) 0.073(5) 0.058(4) 0.001(3) 0.018(4) -0.004(4)
O151 0.069(3) 0.083(4) 0.060(3) -0.003(2) 0.008(2) 0.015(3)
C152 0.083(5) 0.086(5) 0.044(3) -0.011(3) 0.000(3) 0.018(4)
C153 0.077(5) 0.096(6) 0.057(4) -0.023(4) -0.005(3) 0.012(4)
O154 0.066(3) 0.073(3) 0.055(2) -0.018(2) 0.0073(19) 0.002(2)
C155 0.081(5) 0.055(5) 0.095(5) -0.029(4) 0.004(4) 0.009(4)
C156 0.076(4) 0.066(5) 0.069(4) -0.024(3) 0.004(3) -0.018(4)
O157 0.045(2) 0.055(3) 0.063(2) -0.0118(19) -0.0018(17) -0.0089(18)
C158 0.040(3) 0.062(4) 0.059(3) 0.001(3) -0.011(2) -0.005(3)
P1 0.0501(8) 0.0463(9) 0.0439(7) -0.0008(6) -0.0072(6) -0.0010(6)
F1 0.0479(19) 0.077(3) 0.100(3) 0.015(2) -0.0102(18) 0.0006(18)
F2 0.058(2) 0.083(3) 0.111(3) -0.017(2) -0.027(2) 0.017(2)
F3 0.126(3) 0.075(3) 0.0412(18) 0.0125(17) 0.0051(19) 0.010(2)
F4 0.093(3) 0.091(3) 0.0481(19) -0.0175(18) -0.0007(18) -0.018(2)
F5 0.072(2) 0.047(2) 0.0544(18) 0.0002(14) -0.0082(15) -0.0100(16)
F6 0.091(3) 0.048(2) 0.107(3) 0.004(2) -0.015(2) -0.012(2)
P2 0.0721(13) 0.145(2) 0.0830(14) -0.0450(16) 0.0053(10) 0.0018(14)
F7 0.188(6) 0.149(6) 0.127(5) -0.034(4) 0.051(4) -0.048(5)
F8 0.209(7) 0.112(5) 0.140(5) 0.013(4) 0.076(5) 0.044(5)
F9 0.089(3) 0.125(4) 0.119(4) -0.037(3) 0.017(3) 0.005(3)
F10 0.104(4) 0.188(7) 0.208(7) -0.079(6) 0.053(4) 0.003(4)
F11 0.113(4) 0.193(7) 0.134(5) -0.057(4) -0.040(3) 0.021(4)
F12 0.140(5) 0.166(6) 0.111(4) -0.062(4) -0.025(3) -0.033(4)
P3 0.0692(11) 0.0573(12) 0.0954(13) 0.0152(9) -0.0352(10) -0.0164(9)
F13 0.118(6) 0.448(17) 0.160(7) -0.030(9) 0.045(5) -0.016(8)
F14 0.128(6) 0.286(12) 0.225(9) -0.012(8) 0.027(6) -0.009(7)
F15 0.168(6) 0.118(5) 0.233(8) -0.057(5) -0.098(6) 0.020(4)
F16 0.271(9) 0.049(3) 0.384(12) 0.003(5) -0.232(9) -0.025(4)
F17 0.308(10) 0.186(7) 0.296(10) 0.159(7) -0.259(9) -0.165(7)
F18 0.138(4) 0.115(4) 0.126(4) 0.003(3) -0.071(4) 0.001(3)
P4 0.0706(17) 0.255(5) 0.149(3) 0.054(3) 0.0332(17) -0.019(2)
F19 0.216(11) 0.369(18) 0.256(12) -0.077(12) 0.023(9) -0.110(12)
F20 0.360(14) 0.140(7) 0.424(17) -0.031(8) 0.334(14) -0.026(8)
F21 0.193(10) 0.263(12) 0.376(16) 0.128(12) -0.007(10) 0.088(9)
F22 0.374(18) 0.43(2) 0.60(3) -0.35(2) 0.40(2) -0.219(16)
F23 0.203(10) 0.50(2) 0.343(16) 0.264(16) 0.087(10) -0.025(12)
F24 0.180(10) 0.56(3) 0.219(11) 0.068(14) -0.026(8) 0.069(13)
N201 0.077(4) 0.117(6) 0.084(4) -0.004(4) -0.019(3) 0.013(4)
C201 0.044(3) 0.117(7) 0.062(4) 0.013(4) -0.009(3) -0.006(4)
C202 0.063(4) 0.134(8) 0.103(6) 0.052(6) 0.007(4) 0.013(5)
N203 0.128(7) 0.134(8) 0.145(8) 0.002(6) 0.056(6) -0.054(6)
C203 0.088(6) 0.133(9) 0.084(6) -0.006(6) 0.017(5) -0.047(6)
C204 0.144(10) 0.202(14) 0.123(9) 0.059(9) -0.012(8) 0.004(10)
N205 0.092(4) 0.091(4) 0.091(4) -0.0008(10) 0.0039(10) -0.0008(10)
C205 0.061(3) 0.061(3) 0.061(3) -0.0007(10) 0.0035(10) -0.0011(10)
C206 0.065(3) 0.065(3) 0.065(3) -0.0001(10) 0.0028(10) -0.0005(10)

loop_
_atom_type_symbol
_atom_type_description
_atom_type_scat_dispersion_real
_atom_type_scat_dispersion_imag
_atom_type_scat_source
C C 0.0181 0.0091 'International Tables Vol C Tables 4.2.6.8 and 6.1.1.4'
H H 0.0000 0.0000 'International Tables Vol C Tables 4.2.6.8 and 6.1.1.4'
N N 0.0311 0.0180 'International Tables Vol C Tables 4.2.6.8 and 6.1.1.4'
O O 0.0492 0.0322 'International Tables Vol C Tables 4.2.6.8 and 6.1.1.4'
F F 0.0727 0.0534 'International Tables Vol C Tables 4.2.6.8 and 6.1.1.4'
P P 0.2955 0.4335 'International Tables Vol C Tables 4.2.6.8 and 6.1.1.4'
S S 0.3331 0.5567 'International Tables Vol C Tables 4.2.6.8 and 6.1.1.4'

loop_
_geom_angle_atom_site_label_1
_geom_angle_atom_site_label_2
_geom_angle_atom_site_label_3
_geom_angle
C2 N1 C6 118.7(7)
C2 N1 C52 120.0(6)
C6 N1 C52 120.5(6)
C3 C2 N1 122.0(6)
C3 C2 H2A 119.0
N1 C2 H2A 119.0
C2 C3 C4 122.1(7)
C2 C3 H3A 118.9
C4 C3 H3A 118.9
C3 C4 C5 113.2(7)
C3 C4 C7 122.4(6)
C5 C4 C7 124.2(5)
C6 C5 C4 123.0(6)
C6 C5 H5A 118.5
C4 C5 H5A 118.5
C5 C6 N1 120.9(7)
C5 C6 H6A 119.6
N1 C6 H6A 119.6
C12 C7 C8 116.6(7)
C12 C7 C4 121.4(6)
C8 C7 C4 122.0(6)
C9 C8 C7 121.1(6)
C9 C8 H8A 119.5
C7 C8 H8A 119.5
C8 C9 N10 121.2(6)
C8 C9 H9A 119.4
N10 C9 H9A 119.4
C9 N10 C11 117.7(7)
C9 N10 C13 120.8(6)
C11 N10 C13 121.3(6)
C12 C11 N10 122.5(6)
C12 C11 H11A 118.8
N10 C11 H11A 118.8
C11 C12 C7 120.8(6)
C11 C12 H12A 119.6
C7 C12 H12A 119.6
N10 C13 C14 110.4(5)
N10 C13 H13A 109.6
C14 C13 H13A 109.6
N10 C13 H13B 109.6
C14 C13 H13B 109.6
H13A C13 H13B 108.1
C15 C14 C19 118.0(6)
C15 C14 C13 121.2(6)
C19 C14 C13 120.7(5)
C14 C15 C16 122.4(5)
C14 C15 H15A 118.8
C16 C15 H15A 118.8
C15 C16 C17 120.1(5)
C15 C16 H16A 119.9
C17 C16 H16A 119.9
C16 C17 C18 118.4(5)
C16 C17 C20 120.5(4)
C18 C17 C20 121.1(5)
C19 C18 C17 120.2(5)
C19 C18 H18A 119.9
C17 C18 H18A 119.9
C18 C19 C14 120.7(5)
C18 C19 H19A 119.7
C14 C19 H19A 119.7
C25 C20 C21 117.2(5)
C25 C20 C17 122.2(4)
C21 C20 C17 120.6(5)
C22 C21 C20 121.8(5)
C22 C21 H21A 119.1
C20 C21 H21A 119.1
C21 C22 C23 121.3(5)
C21 C22 H22A 119.4
C23 C22 H22A 119.4
C22 C23 C24 118.6(5)
C22 C23 C26 120.4(4)
C24 C23 C26 120.2(5)
C25 C24 C23 120.1(5)
C25 C24 H24A 120.0
C23 C24 H24A 120.0
C24 C25 C20 121.0(4)
C24 C25 H25A 119.5
C20 C25 H25A 119.5
N27 C26 C23 107.5(4)
N27 C26 H26A 110.2
C23 C26 H26A 110.2
N27 C26 H26B 110.2
C23 C26 H26B 110.2
H26A C26 H26B 108.5
C32 N27 C28 120.6(5)
C32 N27 C26 119.6(4)
C28 N27 C26 119.3(5)
N27 C28 C29 120.2(5)
N27 C28 H28A 119.9
C29 C28 H28A 119.9
C28 C29 C30 120.7(5)
C28 C29 H29A 119.7
C30 C29 H29A 119.7
C31 C30 C29 117.1(5)
C31 C30 C33 121.3(5)
C29 C30 C33 121.6(5)
C32 C31 C30 119.1(5)
C32 C31 H31A 120.4
C30 C31 H31A 120.4
N27 C32 C31 122.2(5)
N27 C32 H32A 118.9
C31 C32 H32A 118.9
C34 C33 C38 117.4(6)
C34 C33 C30 121.3(6)
C38 C33 C30 121.2(5)
C33 C34 C35 120.6(6)
C33 C34 H34A 119.7
C35 C34 H34A 119.7
N36 C35 C34 120.2(6)
N36 C35 H35A 119.9
C34 C35 H35A 119.9
C35 N36 C37 120.4(5)
C35 N36 C39 119.4(6)
C37 N36 C39 119.7(6)
N36 C37 C38 121.5(6)
N36 C37 H37A 119.3
C38 C37 H37A 119.3
C37 C38 C33 119.8(6)
C37 C38 H38A 120.1
C33 C38 H38A 120.1
N36 C39 C40 108.6(5)
N36 C39 H39A 110.0
C40 C39 H39A 110.0
N36 C39 H39B 110.0
C40 C39 H39B 110.0
H39A C39 H39B 108.3
C41 C40 C45 118.6(6)
C41 C40 C39 121.4(6)
C45 C40 C39 119.7(7)
C40 C41 C42 121.5(5)
C40 C41 H41A 119.2
C42 C41 H41A 119.2
C43 C42 C41 119.8(6)
C43 C42 H42A 120.1
C41 C42 H42A 120.1
C42 C43 C44 118.8(6)
C42 C43 C46 120.8(5)
C44 C43 C46 120.4(5)
C45 C44 C43 120.4(5)
C45 C44 H44A 119.8
C43 C44 H44A 119.8
C40 C45 C44 120.8(6)
C40 C45 H45A 119.6
C44 C45 H45A 119.6
C51 C46 C47 117.3(5)
C51 C46 C43 120.0(5)
C47 C46 C43 122.7(4)
C48 C47 C46 121.6(5)
C48 C47 H47A 119.2
C46 C47 H47A 119.2
C47 C48 C49 121.1(5)
C47 C48 H48A 119.5
C49 C48 H48A 119.5
C50 C49 C48 118.1(6)
C50 C49 C52 119.4(5)
C48 C49 C52 122.4(6)
C49 C50 C51 120.2(5)
C49 C50 H50A 119.9
C51 C50 H50A 119.9
C46 C51 C50 121.8(5)
C46 C51 H51A 119.1
C50 C51 H51A 119.1
N1 C52 C49 108.9(5)
N1 C52 H52A 109.9
C49 C52 H52A 109.9
N1 C52 H52B 109.9
C49 C52 H52B 109.9
H52A C52 H52B 108.3
C65 C61 C108 123.5(8)
C65 C61 S62 116.4(6)
C108 C61 S62 120.1(7)
C61 S62 C63 95.4(4)
C66 C63 S64 121.9(5)
C66 C63 S62 123.8(5)
S64 C63 S62 114.3(3)
C65 S64 C63 93.7(4)
C61 C65 S64 119.4(6)
C61 C65 H65A 120.3
S64 C65 H65A 120.3
C63 C66 S67 124.5(5)
C63 C66 S70 121.9(5)
S67 C66 S70 113.5(3)
C66 S67 C68 94.9(3)
C69 C68 C71 123.3(6)
C69 C68 S67 118.0(5)
C71 C68 S67 118.5(5)
C68 C69 S70 116.6(5)
C68 C69 H69A 121.7
S70 C69 H69A 121.7
C69 S70 C66 94.8(3)
O72 C71 C68 109.8(5)
O72 C71 H71A 109.7
C68 C71 H71A 109.7
O72 C71 H71B 109.7
C68 C71 H71B 109.7
H71A C71 H71B 108.2
C71 O72 C73 111.1(4)
O72 C73 C74 110.2(5)
O72 C73 H73A 109.6
C74 C73 H73A 109.6
O72 C73 H73B 109.6
C74 C73 H73B 109.6
H73A C73 H73B 108.1
O75 C74 C73 112.2(5)
O75 C74 H74A 109.2
C73 C74 H74A 109.2
O75 C74 H74B 109.2
C73 C74 H74B 109.2
H74A C74 H74B 107.9
C76 O75 C74 110.7(5)
O75 C76 C77 112.8(6)
O75 C76 H76A 109.0
C77 C76 H76A 109.0
O75 C76 H76B 109.0
C77 C76 H76B 109.0
H76A C76 H76B 107.8
O80 C77 C76 110.5(6)
O80 C77 H77A 109.6
C76 C77 H77A 109.6
O80 C77 H77B 109.6
C76 C77 H77B 109.6
H77A C77 H77B 108.1
O80 C79 C80 111.1(5)
O80 C79 H79A 109.4
C80 C79 H79A 109.4
O80 C79 H79B 109.4
C80 C79 H79B 109.4
H79A C79 H79B 108.0
C77 O80 C79 112.5(5)
C79 C80 O81 114.0(6)
C79 C80 H80A 108.7
O81 C80 H80A 108.7
C79 C80 H80B 108.8
O81 C80 H80B 108.8
H80A C80 H80B 107.6
C82 O81 C80 111.7(5)
O81 C82 C83 108.5(6)
O81 C82 H82A 110.0
C83 C82 H82A 110.0
O81 C82 H82B 110.0
C83 C82 H82B 110.0
H82A C82 H82B 108.4
O84 C83 C82 107.9(6)
O84 C83 H83A 110.1
C82 C83 H83A 110.1
O84 C83 H83B 110.1
C82 C83 H83B 110.1
H83A C83 H83B 108.4
C85 O84 C83 118.4(6)
O84 C85 C86 126.3(6)
O84 C85 C94 114.0(7)
C86 C85 C94 119.7(9)
C85 C86 C87 121.4(7)
C85 C86 H86A 119.3
C87 C86 H86A 119.3
C88 C87 C86 120.4(8)
C88 C87 H87A 119.8
C86 C87 H87A 119.8
C87 C88 C89 118.0(8)
C87 C88 H88A 121.0
C89 C88 H88A 121.0
C94 C89 C90 121.7(10)
C94 C89 C88 120.6(6)
C90 C89 C88 117.6(11)
O95 C90 C89 116.9(12)
O95 C90 C91 126.3(9)
C89 C90 C91 116.8(13)
C92 C91 C90 120.0(10)
C92 C91 H91A 120.0
C90 C91 H91A 120.0
C91 C92 C93 121.5(13)
C91 C92 H92A 119.3
C93 C92 H92A 119.3
C92 C93 C94 121.7(12)
C92 C93 H93A 119.2
C94 C93 H93A 119.2
C89 C94 C93 118.1(8)
C89 C94 C85 119.9(8)
C93 C94 C85 121.9(10)
C90 O95 C96 115.8(11)
C97 C96 O95 106.6(13)
C97 C96 H96A 110.4
O95 C96 H96A 110.4
C97 C96 H96B 110.4
O95 C96 H96B 110.4
H96A C96 H96B 108.6
C96 C97 O98 112.8(7)
C96 C97 H97A 109.0
O98 C97 H97A 109.0
C96 C97 H97B 109.0
O98 C97 H97B 109.0
H97A C97 H97B 107.8
C99 O98 C97 98.3(10)
O98 C99 C100 98.5(10)
O98 C99 H99A 112.1
C100 C99 H99A 112.1
O98 C99 H99B 112.1
C100 C99 H99B 112.1
H99A C99 H99B 109.7
O101 C100 C99 108.7(9)
O101 C100 H10A 110.0
C99 C100 H10A 110.0
O101 C100 H10B 110.0
C99 C100 H10B 110.0
H10A C100 H10B 108.3
C102 O101 C100 132.7(16)
O101 C102 C103 143(3)
O101 C102 H10C 101.3
C103 C102 H10C 101.3
O101 C102 H10D 101.3
C103 C102 H10D 101.3
H10C C102 H10D 104.5
C102 C103 O104 110.7(10)
C102 C103 H10E 109.5
O104 C103 H10E 109.5
C102 C103 H10F 109.5
O104 C103 H10F 109.5
H10E C103 H10F 108.1
C105 O104 C103 115.8(11)
C106 C105 O104 123.1(15)
C106 C105 H10G 106.5
O104 C105 H10G 106.6
C106 C105 H10H 106.5
O104 C105 H10H 106.5
H10G C105 H10H 106.5
C105 C106 O107 116.2(10)
C105 C106 H10I 108.2
O107 C106 H10I 108.2
C105 C106 H10J 108.2
O107 C106 H10J 108.2
H10I C106 H10J 107.4
C108 O107 C106 109.4(6)
O107 C108 C61 110.0(6)
O107 C108 H10K 109.7
C61 C108 H10K 109.7
O107 C108 H10L 109.7
C61 C108 H10L 109.7
H10K C108 H10L 108.2
C115 C111 C158 124.2(5)
C115 C111 S112 115.9(5)
C158 C111 S112 119.7(4)
C113 S112 C111 95.1(3)
C116 C113 S112 124.1(5)
C116 C113 S114 121.7(4)
S112 C113 S114 114.1(3)
C115 S114 C113 94.2(3)
C111 C115 S114 118.2(5)
C111 C115 H11B 120.9
S114 C115 H11B 120.9
C113 C116 S117 121.8(5)
C113 C116 S120 123.1(4)
S117 C116 S120 115.0(4)
C118 S117 C116 95.5(3)
C119 C118 C121 123.5(7)
C119 C118 S117 117.0(5)
C121 C118 S117 119.4(6)
C118 C119 S120 118.3(6)
C118 C119 H11C 120.8
S120 C119 H11C 120.8
C119 S120 C116 93.6(3)
O122 C121 C118 108.6(6)
O122 C121 H12B 110.0
C118 C121 H12B 110.0
O122 C121 H12C 110.0
C118 C121 H12C 110.0
H12B C121 H12C 108.4
C121 O122 C123 112.8(6)
O122 C123 C124 112.5(7)
O122 C123 H12D 109.1
C124 C123 H12D 109.1
O122 C123 H12E 109.1
C124 C123 H12E 109.1
H12D C123 H12E 107.8
O125 C124 C123 109.7(7)
O125 C124 H12F 109.7
C123 C124 H12F 109.7
O125 C124 H12G 109.7
C123 C124 H12G 109.7
H12F C124 H12G 108.2
C124 O125 C126 109.7(9)
C127 C126 O125 111.6(11)
C127 C126 H12H 109.3
O125 C126 H12H 109.3
C127 C126 H12I 109.3
O125 C126 H12I 109.3
H12H C126 H12I 108.0
O128 C127 C126 107.8(13)
O128 C127 H12J 110.2
C126 C127 H12J 110.2
O128 C127 H12K 110.2
C126 C127 H12K 110.2
H12J C127 H12K 108.5
C127 O128 C129 115.9(17)
O128 C129 C130 112(3)
O128 C129 H12L 109.2
C130 C129 H12L 109.2
O128 C129 H12M 109.3
C130 C129 H12M 109.3
H12L C129 H12M 107.9
O131 C130 C129 117(3)
O131 C130 H13C 107.9
C129 C130 H13C 107.9
O131 C130 H13D 108.0
C129 C130 H13D 108.0
H13C C130 H13D 107.2
C132 O131 C130 109.6(16)
C133 C132 O131 111.1(7)
C133 C132 H13E 109.4
O131 C132 H13E 109.4
C133 C132 H13F 109.4
O131 C132 H13F 109.4
H13E C132 H13F 108.0
O134 C133 C132 108.4(7)
O134 C133 H13G 110.0
C132 C133 H13G 110.0
O134 C133 H13H 110.0
C132 C133 H13H 110.0
H13G C133 H13H 108.4
C135 O134 C133 118.7(5)
C136 C135 O134 124.5(6)
C136 C135 C144 121.9(6)
O134 C135 C144 113.6(6)
C135 C136 C137 118.8(6)
C135 C136 H13I 120.6
C137 C136 H13I 120.6
C138 C137 C136 121.7(6)
C138 C137 H13J 119.1
C136 C137 H13J 119.1
C137 C138 C139 118.6(6)
C137 C138 H13K 120.7
C139 C138 H13K 120.7
C144 C139 C138 120.3(6)
C144 C139 C140 119.1(6)
C138 C139 C140 120.6(6)
O145 C140 C141 126.0(6)
O145 C140 C139 115.1(5)
C141 C140 C139 118.9(7)
C142 C141 C140 121.1(6)
C142 C141 H14G 119.4
C140 C141 H14G 119.4
C141 C142 C143 122.1(6)
C141 C142 H14H 118.9
C143 C142 H14H 118.9
C142 C143 C144 118.8(6)
C142 C143 H14I 120.6
C144 C143 H14I 120.6
C139 C144 C135 118.6(6)
C139 C144 C143 120.0(6)
C135 C144 C143 121.4(6)
C140 O145 C146 116.7(5)
O145 C146 C147 107.9(6)
O145 C146 H14A 110.1
C147 C146 H14A 110.1
O145 C146 H14B 110.1
C147 C146 H14B 110.1
H14A C146 H14B 108.4
O148 C147 C146 107.2(5)
O148 C147 H14C 110.3
C146 C147 H14C 110.3
O148 C147 H14D 110.3
C146 C147 H14D 110.3
H14C C147 H14D 108.5
C147 O148 C149 111.6(5)
O148 C149 C150 108.8(5)
O148 C149 H14E 109.9
C150 C149 H14E 109.9
O148 C149 H14F 109.9
C150 C149 H14F 109.9
H14E C149 H14F 108.3
O151 C150 C149 107.3(6)
O151 C150 H15D 110.3
C149 C150 H15D 110.3
O151 C150 H15E 110.3
C149 C150 H15E 110.3
H15D C150 H15E 108.5
C152 O151 C150 112.9(6)
O151 C152 C153 111.2(6)
O151 C152 H15F 109.4
C153 C152 H15F 109.4
O151 C152 H15G 109.4
C153 C152 H15G 109.4
H15F C152 H15G 108.0
O154 C153 C152 109.8(5)
O154 C153 H15H 109.7
C152 C153 H15H 109.7
O154 C153 H15I 109.7
C152 C153 H15I 109.7
H15H C153 H15I 108.2
C153 O154 C155 112.8(5)
O154 C155 C156 113.0(6)
O154 C155 H15J 109.0
C156 C155 H15J 109.0
O154 C155 H15K 109.0
C156 C155 H15K 109.0
H15J C155 H15K 107.8
O157 C156 C155 109.0(5)
O157 C156 H15L 109.9
C155 C156 H15L 109.9
O157 C156 H15M 109.9
C155 C156 H15M 109.9
H15L C156 H15M 108.3
C158 O157 C156 110.1(4)
O157 C158 C111 109.8(4)
O157 C158 H15B 109.7
C111 C158 H15B 109.7
O157 C158 H15C 109.7
C111 C158 H15C 109.7
H15B C158 H15C 108.2
F2 P1 F6 91.8(2)
F2 P1 F5 89.0(2)
F6 P1 F5 178.8(2)
F2 P1 F4 90.6(2)
F6 P1 F4 91.4(2)
F5 P1 F4 89.5(2)
F2 P1 F3 90.6(2)
F6 P1 F3 89.5(2)
F5 P1 F3 89.6(2)
F4 P1 F3 178.5(2)
F2 P1 F1 177.9(2)
F6 P1 F1 90.3(2)
F5 P1 F1 88.9(2)
F4 P1 F1 89.4(2)
F3 P1 F1 89.3(2)
F8 P2 F12 92.2(4)
F8 P2 F10 90.7(4)
F12 P2 F10 90.6(4)
F8 P2 F9 90.1(3)
F12 P2 F9 91.5(3)
F10 P2 F9 177.8(4)
F8 P2 F11 90.7(5)
F12 P2 F11 176.8(5)
F10 P2 F11 90.6(4)
F9 P2 F11 87.3(3)
F8 P2 F7 177.2(4)
F12 P2 F7 90.6(4)
F10 P2 F7 89.2(4)
F9 P2 F7 89.9(4)
F11 P2 F7 86.4(4)
F13 P3 F16 114.9(7)
F13 P3 F17 86.3(6)
F16 P3 F17 87.2(4)
F13 P3 F15 81.4(6)
F16 P3 F15 163.2(7)
F17 P3 F15 90.3(4)
F13 P3 F18 93.9(5)
F16 P3 F18 93.1(4)
F17 P3 F18 179.5(6)
F15 P3 F18 89.3(3)
F13 P3 F14 162.4(7)
F16 P3 F14 82.1(6)
F17 P3 F14 99.6(6)
F15 P3 F14 82.0(5)
F18 P3 F14 80.1(4)
F20 P4 F21 100.7(8)
F20 P4 F24 83.8(8)
F21 P4 F24 168.4(10)
F20 P4 F23 174.6(8)
F21 P4 F23 83.1(6)
F24 P4 F23 91.8(8)
F20 P4 F22 89.5(7)
F21 P4 F22 89.9(10)
F24 P4 F22 101.0(11)
F23 P4 F22 94.5(9)
F20 P4 F19 86.5(6)
F21 P4 F19 87.1(8)
F24 P4 F19 82.4(8)
F23 P4 F19 89.8(9)
F22 P4 F19 174.4(11)
N201 C201 C202 177.9(9)
C201 C202 H20A 109.5
C201 C202 H20B 109.5
H20A C202 H20B 109.5
C201 C202 H20C 109.5
H20A C202 H20C 109.5
H20B C202 H20C 109.5
N203 C203 C204 175.1(12)
C203 C204 H20D 109.5
C203 C204 H20E 109.5
H20D C204 H20E 109.5
C203 C204 H20F 109.5
H20D C204 H20F 109.5
H20E C204 H20F 109.5
N205 C205 C206 174.2(16)
C205 C206 H20G 109.5
C205 C206 H20H 109.5
H20G C206 H20H 109.5
C205 C206 H20I 109.5
H20G C206 H20I 109.5
H20H C206 H20I 109.5

loop_
_geom_bond_atom_site_label_1
_geom_bond_atom_site_label_2
_geom_bond_distance
N1 C2 1.353(9)
N1 C6 1.360(8)
N1 C52 1.475(9)
C2 C3 1.336(11)
C2 H2A 0.9500
C3 C4 1.420(9)
C3 H3A 0.9500
C4 C5 1.421(9)
C4 C7 1.453(10)
C5 C6 1.336(10)
C5 H5A 0.9500
C6 H6A 0.9500
C7 C12 1.389(8)
C7 C8 1.394(9)
C8 C9 1.357(10)
C8 H8A 0.9500
C9 N10 1.359(8)
C9 H9A 0.9500
N10 C11 1.369(8)
N10 C13 1.469(9)
C11 C12 1.334(9)
C11 H11A 0.9500
C12 H12A 0.9500
C13 C14 1.504(9)
C13 H13A 0.9900
C13 H13B 0.9900
C14 C15 1.372(8)
C14 C19 1.398(8)
C15 C16 1.383(8)
C15 H15A 0.9500
C16 C17 1.391(7)
C16 H16A 0.9500
C17 C18 1.409(6)
C17 C20 1.469(7)
C18 C19 1.394(8)
C18 H18A 0.9500
C19 H19A 0.9500
C20 C25 1.398(7)
C20 C21 1.403(7)
C21 C22 1.351(8)
C21 H21A 0.9500
C22 C23 1.380(8)
C22 H22A 0.9500
C23 C24 1.400(6)
C23 C26 1.512(7)
C24 C25 1.386(7)
C24 H24A 0.9500
C25 H25A 0.9500
C26 N27 1.494(6)
C26 H26A 0.9900
C26 H26B 0.9900
N27 C32 1.311(7)
N27 C28 1.356(6)
C28 C29 1.367(7)
C28 H28A 0.9500
C29 C30 1.401(8)
C29 H29A 0.9500
C30 C31 1.401(7)
C30 C33 1.485(8)
C31 C32 1.381(8)
C31 H31A 0.9500
C32 H32A 0.9500
C33 C34 1.377(8)
C33 C38 1.387(9)
C34 C35 1.385(9)
C34 H34A 0.9500
C35 N36 1.321(9)
C35 H35A 0.9500
N36 C37 1.343(8)
N36 C39 1.483(7)
C37 C38 1.360(9)
C37 H37A 0.9500
C38 H38A 0.9500
C39 C40 1.493(9)
C39 H39A 0.9900
C39 H39B 0.9900
C40 C41 1.389(9)
C40 C45 1.390(8)
C41 C42 1.412(8)
C41 H41A 0.9500
C42 C43 1.390(7)
C42 H42A 0.9500
C43 C44 1.411(8)
C43 C46 1.482(8)
C44 C45 1.404(9)
C44 H44A 0.9500
C45 H45A 0.9500
C46 C51 1.371(7)
C46 C47 1.400(8)
C47 C48 1.366(8)
C47 H47A 0.9500
C48 C49 1.389(8)
C48 H48A 0.9500
C49 C50 1.388(8)
C49 C52 1.511(9)
C50 C51 1.393(9)
C50 H50A 0.9500
C51 H51A 0.9500
C52 H52A 0.9900
C52 H52B 0.9900
C61 C65 1.326(11)
C61 C108 1.502(9)
C61 S62 1.750(8)
S62 C63 1.763(6)
C63 C66 1.325(8)
C63 S64 1.768(7)
S64 C65 1.761(7)
C65 H65A 0.9500
C66 S67 1.753(6)
C66 S70 1.785(7)
S67 C68 1.751(7)
C68 C69 1.352(9)
C68 C71 1.521(8)
C69 S70 1.755(6)
C69 H69A 0.9500
C71 O72 1.389(7)
C71 H71A 0.9900
C71 H71B 0.9900
O72 C73 1.421(6)
C73 C74 1.470(8)
C73 H73A 0.9900
C73 H73B 0.9900
C74 O75 1.441(7)
C74 H74A 0.9900
C74 H74B 0.9900
O75 C76 1.404(7)
C76 C77 1.483(11)
C76 H76A 0.9900
C76 H76B 0.9900
C77 O80 1.378(8)
C77 H77A 0.9900
C77 H77B 0.9900
C79 O80 1.425(8)
C79 C80 1.427(9)
C79 H79A 0.9900
C79 H79B 0.9900
C80 O81 1.442(8)
C80 H80A 0.9900
C80 H80B 0.9900
O81 C82 1.395(8)
C82 C83 1.504(11)
C82 H82A 0.9900
C82 H82B 0.9900
C83 O84 1.409(8)
C83 H83A 0.9900
C83 H83B 0.9900
O84 C85 1.353(10)
C85 C86 1.383(10)
C85 C94 1.415(9)
C86 C87 1.388(11)
C86 H86A 0.9500
C87 C88 1.375(9)
C87 H87A 0.9500
C88 C89 1.475(12)
C88 H88A 0.9500
C89 C94 1.347(12)
C89 C90 1.435(10)
C90 O95 1.343(16)
C90 C91 1.424(18)
C91 C92 1.331(18)
C91 H91A 0.9500
C92 C93 1.363(12)
C92 H92A 0.9500
C93 C94 1.390(12)
C93 H93A 0.9500
O95 C96 1.440(10)
C96 C97 1.388(19)
C96 H96A 0.9900
C96 H96B 0.9900
C97 O98 1.574(15)
C97 H97A 0.9900
C97 H97B 0.9900
O98 C99 1.198(14)
C99 C100 1.639(17)
C99 H99A 0.9900
C99 H99B 0.9900
C100 O101 1.349(12)
C100 H10A 0.9900
C100 H10B 0.9900
O101 C102 1.077(14)
C102 C103 1.29(2)
C102 H10C 0.9900
C102 H10D 0.9900
C103 O104 1.575(16)
C103 H10E 0.9900
C103 H10F 0.9900
O104 C105 1.367(14)
C105 C106 1.278(17)
C105 H10G 0.9900
C105 H10H 0.9900
C106 O107 1.473(11)
C106 H10I 0.9900
C106 H10J 0.9900
O107 C108 1.398(9)
C108 H10K 0.9900
C108 H10L 0.9900
C111 C115 1.353(7)
C111 C158 1.481(8)
C111 S112 1.762(6)
S112 C113 1.752(5)
C113 C116 1.340(8)
C113 S114 1.765(6)
S114 C115 1.751(6)
C115 H11B 0.9500
C116 S117 1.754(6)
C116 S120 1.757(6)
S117 C118 1.722(8)
C118 C119 1.347(10)
C118 C121 1.486(9)
C119 S120 1.753(7)
C119 H11C 0.9500
C121 O122 1.432(10)
C121 H12B 0.9900
C121 H12C 0.9900
O122 C123 1.428(8)
C123 C124 1.487(13)
C123 H12D 0.9900
C123 H12E 0.9900
C124 O125 1.414(12)
C124 H12F 0.9900
C124 H12G 0.9900
O125 C126 1.446(13)
C126 C127 1.470(19)
C126 H12H 0.9900
C126 H12I 0.9900
C127 O128 1.405(12)
C127 H12J 0.9900
C127 H12K 0.9900
O128 C129 1.430(18)
C129 C130 1.562(18)
C129 H12L 0.9900
C129 H12M 0.9900
C130 O131 1.484(18)
C130 H13C 0.9900
C130 H13D 0.9900
O131 C132 1.481(11)
C132 C133 1.476(11)
C132 H13E 0.9900
C132 H13F 0.9900
C133 O134 1.420(8)
C133 H13G 0.9900
C133 H13H 0.9900
O134 C135 1.376(8)
C135 C136 1.367(9)
C135 C144 1.411(9)
C136 C137 1.408(9)
C136 H13I 0.9500
C137 C138 1.371(9)
C137 H13J 0.9500
C138 C139 1.433(8)
C138 H13K 0.9500
C139 C144 1.388(8)
C139 C140 1.447(9)
C140 O145 1.347(8)
C140 C141 1.398(9)
C141 C142 1.354(10)
C141 H14G 0.9500
C142 C143 1.380(9)
C142 H14H 0.9500
C143 C144 1.440(8)
C143 H14I 0.9500
O145 C146 1.424(8)
C146 C147 1.513(10)
C146 H14A 0.9900
C146 H14B 0.9900
C147 O148 1.432(8)
C147 H14C 0.9900
C147 H14D 0.9900
O148 C149 1.436(8)
C149 C150 1.498(10)
C149 H14E 0.9900
C149 H14F 0.9900
C150 O151 1.434(8)
C150 H15D 0.9900
C150 H15E 0.9900
O151 C152 1.386(8)
C152 C153 1.486(10)
C152 H15F 0.9900
C152 H15G 0.9900
C153 O154 1.419(8)
C153 H15H 0.9900
C153 H15I 0.9900
O154 C155 1.452(9)
C155 C156 1.494(9)
C155 H15J 0.9900
C155 H15K 0.9900
C156 O157 1.428(7)
C156 H15L 0.9900
C156 H15M 0.9900
O157 C158 1.417(6)
C158 H15B 0.9900
C158 H15C 0.9900
P1 F2 1.582(4)
P1 F6 1.589(4)
P1 F5 1.591(4)
P1 F4 1.594(4)
P1 F3 1.596(4)
P1 F1 1.604(4)
P2 F8 1.549(7)
P2 F12 1.560(5)
P2 F10 1.566(6)
P2 F9 1.578(5)
P2 F11 1.590(6)
P2 F7 1.631(7)
P3 F13 1.446(8)
P3 F16 1.458(6)
P3 F17 1.516(5)
P3 F15 1.520(7)
P3 F18 1.552(5)
P3 F14 1.622(8)
P4 F20 1.479(8)
P4 F21 1.504(10)
P4 F24 1.508(12)
P4 F23 1.513(9)
P4 F22 1.559(12)
P4 F19 1.650(13)
N201 C201 1.112(9)
C201 C202 1.446(11)
C202 H20A 0.9800
C202 H20B 0.9800
C202 H20C 0.9800
N203 C203 1.117(13)
C203 C204 1.471(16)
C204 H20D 0.9800
C204 H20E 0.9800
C204 H20F 0.9800
N205 C205 1.123(17)
C205 C206 1.349(18)
C206 H20G 0.9800
C206 H20H 0.9800
C206 H20I 0.9800

loop_
_geom_torsion_atom_site_label_1
_geom_torsion_atom_site_label_2
_geom_torsion_atom_site_label_3
_geom_torsion_atom_site_label_4
_geom_torsion
C6 N1 C2 C3 -2.6(10)
C52 N1 C2 C3 166.9(6)
N1 C2 C3 C4 0.1(11)
C2 C3 C4 C5 2.2(9)
C2 C3 C4 C7 -171.9(6)
C3 C4 C5 C6 -2.2(8)
C7 C4 C5 C6 171.7(6)
C4 C5 C6 N1 -0.1(10)
C2 N1 C6 C5 2.6(9)
C52 N1 C6 C5 -166.9(6)
C3 C4 C7 C12 174.0(5)
C5 C4 C7 C12 0.6(8)
C3 C4 C7 C8 -3.9(9)
C5 C4 C7 C8 -177.3(5)
C12 C7 C8 C9 -1.8(9)
C4 C7 C8 C9 176.2(5)
C7 C8 C9 N10 -1.0(9)
C8 C9 N10 C11 3.3(8)
C8 C9 N10 C13 -171.6(6)
C9 N10 C11 C12 -3.1(8)
C13 N10 C11 C12 171.8(5)
N10 C11 C12 C7 0.3(9)
C8 C7 C12 C11 2.1(8)
C4 C7 C12 C11 -175.9(5)
C9 N10 C13 C14 100.6(6)
C11 N10 C13 C14 -74.1(6)
N10 C13 C14 C15 -79.9(8)
N10 C13 C14 C19 96.8(7)
C19 C14 C15 C16 -3.0(10)
C13 C14 C15 C16 173.9(6)
C14 C15 C16 C17 0.8(10)
C15 C16 C17 C18 1.0(8)
C15 C16 C17 C20 -178.6(5)
C16 C17 C18 C19 -0.6(8)
C20 C17 C18 C19 179.0(5)
C17 C18 C19 C14 -1.6(8)
C15 C14 C19 C18 3.4(9)
C13 C14 C19 C18 -173.5(6)
C16 C17 C20 C25 143.6(5)
C18 C17 C20 C25 -35.9(7)
C16 C17 C20 C21 -34.0(7)
C18 C17 C20 C21 146.4(5)
C25 C20 C21 C22 -2.5(8)
C17 C20 C21 C22 175.2(5)
C20 C21 C22 C23 1.3(8)
C21 C22 C23 C24 0.1(8)
C21 C22 C23 C26 -170.3(5)
C22 C23 C24 C25 -0.1(7)
C26 C23 C24 C25 170.4(4)
C23 C24 C25 C20 -1.3(7)
C21 C20 C25 C24 2.5(7)
C17 C20 C25 C24 -175.2(4)
C22 C23 C26 N27 91.1(6)
C24 C23 C26 N27 -79.1(6)
C23 C26 N27 C32 98.0(5)
C23 C26 N27 C28 -74.2(5)
C32 N27 C28 C29 -0.7(7)
C26 N27 C28 C29 171.5(4)
N27 C28 C29 C30 -0.1(7)
C28 C29 C30 C31 1.3(7)
C28 C29 C30 C33 -177.3(4)
C29 C30 C31 C32 -1.7(7)
C33 C30 C31 C32 176.9(5)
C28 N27 C32 C31 0.2(7)
C26 N27 C32 C31 -171.9(4)
C30 C31 C32 N27 1.0(8)
C31 C30 C33 C34 -168.3(5)
C29 C30 C33 C34 10.3(7)
C31 C30 C33 C38 9.9(7)
C29 C30 C33 C38 -171.5(5)
C38 C33 C34 C35 -1.9(9)
C30 C33 C34 C35 176.4(6)
C33 C34 C35 N36 1.3(10)
C34 C35 N36 C37 0.8(9)
C34 C35 N36 C39 -171.7(6)
C35 N36 C37 C38 -2.1(9)
C39 N36 C37 C38 170.4(5)
N36 C37 C38 C33 1.3(9)
C34 C33 C38 C37 0.7(8)
C30 C33 C38 C37 -177.7(5)
C35 N36 C39 C40 76.9(7)
C37 N36 C39 C40 -95.7(7)
N36 C39 C40 C41 -93.4(7)
N36 C39 C40 C45 80.1(7)
C45 C40 C41 C42 -2.0(8)
C39 C40 C41 C42 171.6(5)
C40 C41 C42 C43 0.2(8)
C41 C42 C43 C44 2.9(8)
C41 C42 C43 C46 -177.4(5)
C42 C43 C44 C45 -4.1(8)
C46 C43 C44 C45 176.1(5)
C41 C40 C45 C44 0.7(8)
C39 C40 C45 C44 -173.0(5)
C43 C44 C45 C40 2.3(9)
C42 C43 C46 C51 152.5(5)
C44 C43 C46 C51 -27.7(8)
C42 C43 C46 C47 -26.9(8)
C44 C43 C46 C47 152.8(5)
C51 C46 C47 C48 -0.4(8)
C43 C46 C47 C48 179.0(5)
C46 C47 C48 C49 0.8(9)
C47 C48 C49 C50 0.0(9)
C47 C48 C49 C52 -176.6(6)
C48 C49 C50 C51 -1.1(9)
C52 C49 C50 C51 175.6(6)
C47 C46 C51 C50 -0.7(8)
C43 C46 C51 C50 179.9(5)
C49 C50 C51 C46 1.4(9)
C2 N1 C52 C49 -77.1(7)
C6 N1 C52 C49 92.3(6)
C50 C49 C52 N1 -70.7(7)
C48 C49 C52 N1 105.8(7)
C65 C61 S62 C63 -6.1(6)
C108 C61 S62 C63 176.3(6)
C61 S62 C63 C66 -169.5(5)
C61 S62 C63 S64 9.5(4)
C66 C63 S64 C65 170.0(5)
S62 C63 S64 C65 -9.0(4)
C108 C61 C65 S64 178.1(5)
S62 C61 C65 S64 0.6(8)
C63 S64 C65 C61 5.2(6)
S64 C63 C66 S67 1.9(8)
S62 C63 C66 S67 -179.2(3)
S64 C63 C66 S70 -177.0(3)
S62 C63 C66 S70 2.0(8)
C63 C66 S67 C68 -164.4(5)
S70 C66 S67 C68 14.5(4)
C66 S67 C68 C69 -9.1(5)
C66 S67 C68 C71 175.9(5)
C71 C68 C69 S70 174.9(5)
S67 C68 C69 S70 0.2(7)
C68 C69 S70 C66 8.7(5)
C63 C66 S70 C69 164.5(5)
S67 C66 S70 C69 -14.5(4)
C69 C68 C71 O72 113.7(7)
S67 C68 C71 O72 -71.6(6)
C68 C71 O72 C73 -179.9(5)
C71 O72 C73 C74 159.5(5)
O72 C73 C74 O75 71.8(6)
C73 C74 O75 C76 -175.9(6)
C74 O75 C76 C77 -159.4(6)
O75 C76 C77 O80 -66.9(9)
C76 C77 O80 C79 -160.3(6)
C80 C79 O80 C77 -163.0(7)
O80 C79 C80 O81 -59.4(8)
C79 C80 O81 C82 -73.1(8)
C80 O81 C82 C83 175.9(5)
O81 C82 C83 O84 -75.0(6)
C82 C83 O84 C85 -168.3(5)
C83 O84 C85 C86 -10.9(9)
C83 O84 C85 C94 172.2(5)
O84 C85 C86 C87 -178.2(6)
C94 C85 C86 C87 -1.4(10)
C85 C86 C87 C88 -0.1(10)
C86 C87 C88 C89 0.8(10)
C87 C88 C89 C94 -0.1(9)
C87 C88 C89 C90 178.6(6)
C94 C89 C90 O95 179.7(6)
C88 C89 C90 O95 1.0(9)
C94 C89 C90 C91 1.5(10)
C88 C89 C90 C91 -177.2(6)
O95 C90 C91 C92 178.3(8)
C89 C90 C91 C92 -3.7(12)
C90 C91 C92 C93 2.7(14)
C91 C92 C93 C94 0.8(13)
C90 C89 C94 C93 1.7(10)
C88 C89 C94 C93 -179.6(6)
C90 C89 C94 C85 180.0(6)
C88 C89 C94 C85 -1.4(9)
C92 C93 C94 C89 -3.0(10)
C92 C93 C94 C85 178.8(7)
O84 C85 C94 C89 179.3(6)
C86 C85 C94 C89 2.1(9)
O84 C85 C94 C93 -2.5(9)
C86 C85 C94 C93 -179.7(6)
C89 C90 O95 C96 -177.3(6)
C91 C90 O95 C96 0.7(12)
C90 O95 C96 C97 -170.9(7)
O95 C96 C97 O98 -69.4(10)
C96 C97 O98 C99 163.1(10)
C97 O98 C99 C100 173.5(6)
O98 C99 C100 O101 69.0(11)
C99 C100 O101 C102 150(2)
C100 O101 C102 C103 -171(2)
O101 C102 C103 O104 -77(3)
C102 C103 O104 C105 174.6(16)
C103 O104 C105 C106 -177.1(16)
O104 C105 C106 O107 62(3)
C105 C106 O107 C108 -177.3(16)
C106 O107 C108 C61 169.0(10)
C65 C61 C108 O107 109.3(9)
S62 C61 C108 O107 -73.3(9)
C115 C111 S112 C113 9.4(4)
C158 C111 S112 C113 -175.2(4)
C111 S112 C113 C116 166.2(5)
C111 S112 C113 S114 -15.1(3)
C116 C113 S114 C115 -166.5(5)
S112 C113 S114 C115 14.8(3)
C158 C111 C115 S114 -175.6(4)
S112 C111 C115 S114 -0.4(6)
C113 S114 C115 C111 -8.7(5)
S112 C113 C116 S117 176.0(3)
S114 C113 C116 S117 -2.5(7)
S112 C113 C116 S120 -3.8(7)
S114 C113 C116 S120 177.7(3)
C113 C116 S117 C118 173.4(5)
S120 C116 S117 C118 -6.8(4)
C116 S117 C118 C119 3.1(6)
C116 S117 C118 C121 -179.3(6)
C121 C118 C119 S120 -175.8(6)
S117 C118 C119 S120 1.7(8)
C118 C119 S120 C116 -5.5(6)
C113 C116 S120 C119 -172.8(5)
S117 C116 S120 C119 7.4(4)
C119 C118 C121 O122 -104.8(8)
S117 C118 C121 O122 77.7(7)
C118 C121 O122 C123 -170.4(6)
C121 O122 C123 C124 -167.7(7)
O122 C123 C124 O125 -67.3(9)
C123 C124 O125 C126 177.9(7)
C124 O125 C126 C127 170.9(9)
O125 C126 C127 O128 75.1(12)
C126 C127 O128 C129 49(2)
C127 O128 C129 C130 168(2)
O128 C129 C130 O131 -12(5)
C129 C130 O131 C132 -160(3)
C130 O131 C132 C133 -85.2(17)
O131 C132 C133 O134 68.8(9)
C132 C133 O134 C135 156.5(6)
C133 O134 C135 C136 9.4(8)
C133 O134 C135 C144 -169.0(5)
O134 C135 C136 C137 -175.8(5)
C144 C135 C136 C137 2.4(8)
C135 C136 C137 C138 -0.2(9)
C136 C137 C138 C139 -2.0(9)
C137 C138 C139 C144 2.1(8)
C137 C138 C139 C140 -178.3(5)
C144 C139 C140 O145 -179.7(5)
C138 C139 C140 O145 0.7(8)
C144 C139 C140 C141 -0.1(8)
C138 C139 C140 C141 -179.7(5)
O145 C140 C141 C142 178.3(6)
C139 C140 C141 C142 -1.3(9)
C140 C141 C142 C143 0.9(9)
C141 C142 C143 C144 0.7(9)
C138 C139 C144 C135 0.0(7)
C140 C139 C144 C135 -179.7(5)
C138 C139 C144 C143 -178.7(5)
C140 C139 C144 C143 1.7(7)
C136 C135 C144 C139 -2.3(8)
O134 C135 C144 C139 176.1(4)
C136 C135 C144 C143 176.4(5)
O134 C135 C144 C143 -5.2(7)
C142 C143 C144 C139 -2.0(8)
C142 C143 C144 C135 179.3(5)
C141 C140 O145 C146 -3.2(8)
C139 C140 O145 C146 176.4(5)
C140 O145 C146 C147 -173.0(5)
O145 C146 C147 O148 68.2(7)
C146 C147 O148 C149 179.4(6)
C147 O148 C149 C150 174.6(6)
O148 C149 C150 O151 -72.1(7)
C149 C150 O151 C152 177.4(5)
C150 O151 C152 C153 179.9(5)
O151 C152 C153 O154 60.7(7)
C152 C153 O154 C155 177.5(6)
C153 O154 C155 C156 -85.8(7)
O154 C155 C156 O157 -65.1(8)
C155 C156 O157 C158 -172.8(6)
C156 O157 C158 C111 175.2(5)
C115 C111 C158 O157 -120.6(6)
S112 C111 C158 O157 64.4(6)
